data_1565981
loop_
_publ_author_name
'Li, Guoping'
'Feng, Liang-Wen'
'Mukherjee, Subhrangsu'
'Jones, Leighton O.'
'Jacobberger, Robert M.'
'Huang, Wei'
'Young, Ryan M.'
'Pankow, Robert M.'
'Zhu, Weigang'
'Lu, Norman'
'Kohlstedt, Kevin L.'
'Sangwan, Vinod K.'
'Wasielewski, Michael R.'
'Hersam, Mark C.'
'Schatz, George C.'
'DeLongchamp, Dean M.'
'Facchetti, Antonio'
'Marks, Tobin J.'

_publ_section_title
;
 Non-fullerene acceptors with direct and indirect hexa-fluorination afford
 &gt;17% efficiency in polymer solar cells
;
_journal_issue 2
_journal_name_full 'Energy &amp; Environmental Science'
_journal_page_first 645
_journal_page_last 659
_journal_paper_doi 10.1039/D1EE03225A
_journal_volume 15
_journal_year 2022
_chemical_formula_moiety 'C100 H108 F6 N8 O2 S5'
_chemical_formula_sum 'C100 H108 F6 N8 O2 S5'
_chemical_formula_weight 1728.24
_space_group_crystal_system triclinic
_space_group_IT_number 2
_space_group_name_Hall '-P 1'
_space_group_name_H-M_alt 'P -1'
_atom_sites_solution_hydrogens geom
_atom_sites_solution_primary dual
_audit_creation_date 2020-09-15
_audit_creation_method
;
Olex2 1.2
(compiled 2018.05.29 svn.r3508 for OlexSys, GUI svn.r5506)
;
_audit_update_record
;
2021-09-13 deposited with the CCDC.	2021-12-14 downloaded from the CCDC.
;
_cell_angle_alpha 111.025(6)
_cell_angle_beta 94.188(7)
_cell_angle_gamma 96.672(8)
_cell_formula_units_Z 2
_cell_length_a 16.0665(19)
_cell_length_b 17.2536(10)
_cell_length_c 17.4364(10)
_cell_measurement_reflns_used 4956
_cell_measurement_temperature 100.01(10)
_cell_measurement_theta_max 51.2380
_cell_measurement_theta_min 2.7710
_cell_volume 4446.7(7)
_computing_cell_refinement 'CrysAlisPro 1.171.41.76a (Rigaku OD, 2020)'
_computing_data_collection 'CrysAlisPro 1.171.41.76a (Rigaku OD, 2020)'
_computing_data_reduction 'CrysAlisPro 1.171.41.76a (Rigaku OD, 2020)'
_computing_molecular_graphics 'Olex2 (Dolomanov et al., 2009)'
_computing_publication_material 'Olex2 (Dolomanov et al., 2009)'
_computing_structure_refinement 'XL (Sheldrick, 2008)'
_computing_structure_solution 'ShelXT (Sheldrick, 2015)'
_diffrn_ambient_environment N~2~
_diffrn_ambient_temperature 100.01(10)
_diffrn_detector 'Hybrid Pixel Array Detector'
_diffrn_detector_area_resol_mean 10.0000
_diffrn_detector_type HyPix
_diffrn_measured_fraction_theta_full 0.997
_diffrn_measured_fraction_theta_max 0.997
_diffrn_measurement_details
;
List of Runs (angles in degrees, time in seconds):

  # Type    Start    End  Width  t~exp~   \w     \q     \k     \f   Frames
#--------------------------------------------------------------------------
  1  \w     31.00  56.00   0.50   20.00    --   -0.08  17.00 147.00   50
  2  \w     96.00 131.00   0.50   70.00    --   55.50  17.00 147.00   70
  3  \w     59.00  90.00   0.50   70.00    --   55.50  17.00 147.00   62
  4  \w    -19.00  27.00   0.50   70.00    --   55.50 -17.00 -21.00   92
  5  \w    -22.00  19.00   0.50   70.00    --  -55.65  17.00 147.00   82
  6  \w   -125.00 -44.00   0.50   70.00    --  -55.65 -17.00 -21.00  162
  7  \w     -5.00  22.00   0.50   20.00    --   -0.08 -99.00 120.00   54
  8  \w     -5.00  21.00   0.50   20.00    --   -0.08 -99.00 -60.00   52
  9  \w    -37.00 -10.00   0.50   20.00    --   -0.08 -17.00 -21.00   54
 10  \w    -15.00  55.00   0.50   70.00    --   55.50 -57.00  90.00  140
 11  \w     49.00 101.00   0.50   70.00    --   55.50-125.00  90.00  104
 12  \w    -17.00  85.00   0.50   70.00    --   55.50 -99.00   0.00  204
 13  \w     42.00  68.00   0.50   70.00    --   55.50-125.00 150.00   52
 14  \w    -14.00  37.00   0.50   70.00    --   55.50 -77.00  60.00  102
 15  \w     48.00 108.00   0.50   70.00    --   55.50-134.00-131.32  120
 16  \w     70.00  97.00   0.50   70.00    --   55.50-125.00 150.00   54
 17  \w     22.00  82.00   0.50   70.00    --   55.50-125.00 -90.00  120
 18  \w     24.00 100.00   0.50   70.00    --   55.50-125.00   0.00  152
 19  \w    -63.00 -18.00   0.50   70.00    --  -55.65  57.00-150.00   90
 20  \w    -13.00  16.00   0.50   70.00    --  -55.65  37.00 -90.00   58
 21  \w    -31.00  15.00   0.50   70.00    --  -55.65  37.00-180.00   92
 22  \w    -61.00  15.00   0.50   70.00    --  -55.65  57.00 -90.00  152
;
_diffrn_measurement_device 'four-circle diffractometer'
_diffrn_measurement_device_type 'XtaLAB Synergy R, DW system, HyPix'
_diffrn_measurement_method '\w scans'
_diffrn_orient_matrix_type 'CrysAlisPro convention (1999,Acta A55,543-557)'
_diffrn_orient_matrix_UB_11 -0.0375173000
_diffrn_orient_matrix_UB_12 0.0809168000
_diffrn_orient_matrix_UB_13 0.0105936000
_diffrn_orient_matrix_UB_21 0.0897394000
_diffrn_orient_matrix_UB_22 0.0502749000
_diffrn_orient_matrix_UB_23 0.0193631000
_diffrn_orient_matrix_UB_31 0.0020675000
_diffrn_orient_matrix_UB_32 -0.0171621000
_diffrn_orient_matrix_UB_33 -0.0927996000
_diffrn_radiation_monochromator mirror
_diffrn_radiation_probe x-ray
_diffrn_radiation_type CuK\a
_diffrn_radiation_wavelength 1.54184
_diffrn_reflns_av_R_equivalents 0.0898
_diffrn_reflns_av_unetI/netI 0.0989
_diffrn_reflns_Laue_measured_fraction_full 0.997
_diffrn_reflns_Laue_measured_fraction_max 0.997
_diffrn_reflns_limit_h_max 14
_diffrn_reflns_limit_h_min -14
_diffrn_reflns_limit_k_max 15
_diffrn_reflns_limit_k_min -15
_diffrn_reflns_limit_l_max 12
_diffrn_reflns_limit_l_min -15
_diffrn_reflns_number 20373
_diffrn_reflns_point_group_measured_fraction_full 0.997
_diffrn_reflns_point_group_measured_fraction_max 0.997
_diffrn_reflns_theta_full 44.489
_diffrn_reflns_theta_max 44.489
_diffrn_reflns_theta_min 2.776
_diffrn_source 'Rotating-anode X-ray tube'
_diffrn_source_type 'Rigaku (Cu) X-ray Source'
_exptl_absorpt_coefficient_mu 1.749
_exptl_absorpt_correction_T_max 1.000
_exptl_absorpt_correction_T_min 0.637
_exptl_absorpt_correction_type gaussian
_exptl_absorpt_process_details
;
CrysAlisPro 1.171.41.76a (Rigaku Oxford Diffraction, 2020)
Numerical absorption correction based on gaussian integration over
a multifaceted crystal model
Empirical absorption correction using spherical harmonics,
implemented in SCALE3 ABSPACK scaling algorithm.
;
_exptl_crystal_colour black
_exptl_crystal_colour_primary black
_exptl_crystal_density_diffrn 1.291
_exptl_crystal_description needle
_exptl_crystal_F_000 1828
_exptl_crystal_recrystallization_method 'The material was recrystallised from --- by as supplied'
_exptl_crystal_size_max 0.318
_exptl_crystal_size_mid 0.033
_exptl_crystal_size_min 0.011
_refine_diff_density_max 0.690
_refine_diff_density_min -0.411
_refine_diff_density_rms 0.077
_refine_ls_extinction_method none
_refine_ls_goodness_of_fit_ref 1.369
_refine_ls_hydrogen_treatment constr
_refine_ls_matrix_type full
_refine_ls_number_parameters 1290
_refine_ls_number_reflns 6978
_refine_ls_number_restraints 1297
_refine_ls_restrained_S_all 1.294
_refine_ls_R_factor_all 0.2145
_refine_ls_R_factor_gt 0.1329
_refine_ls_shift/su_max 0.000
_refine_ls_shift/su_mean 0.000
_refine_ls_structure_factor_coef Fsqd
_refine_ls_weighting_details 'w=1/[\s^2^(Fo^2^)+(0.2000P)^2^] where P=(Fo^2^+2Fc^2^)/3'
_refine_ls_weighting_scheme calc
_refine_ls_wR_factor_gt 0.3599
_refine_ls_wR_factor_ref 0.4050
_reflns_Friedel_coverage 0.000
_reflns_number_gt 3428
_reflns_number_total 6978
_reflns_threshold_expression 'I > 2\s(I)'
_cod_data_source_file d1ee03225a2.cif
_cod_data_source_block cx2002
_cod_depositor_comments 'Adding full bibliography for 1565981--1565982.cif.'
_cod_database_code 1565981
_shelx_shelxl_version_number 2017/1
_chemical_oxdiff_formula C100H108F6O2S5N8
_shelx_space_group_comment
;
The symmetry employed for this shelxl refinement is uniquely defined
by the following loop, which should always be used as a source of
symmetry information in preference to the above space-group names.
They are only intended as comments.
;
_shelx_estimated_absorpt_t_max 0.981
_shelx_estimated_absorpt_t_min 0.606
_diffrn_oxdiff_digest_frames
;
0181a43708b6ee9575d41c07f0c2567486021185f44
;
_reflns_odcompleteness_completeness 99.74
_reflns_odcompleteness_iscentric 1
_reflns_odcompleteness_theta 44.45
_olex2_refinement_description
;
1. Fixed Uiso
 At 1.2 times of:
  All C(H) groups, All C(H,H) groups, All C(H,H,H,H) groups
 At 1.5 times of:
  All C(H,H,H) groups
2. Restrained distances
 C87-C86 = C86-C85 = C85-C84 = C84-C83 = C83-C82 = C82-C81 = C81-C80 = C80-C79
 = C79-C78 = C78-C77 = C77-C14 = C95-C94 = C94-C93 = C93-C92 = C92-C91 = C91-
 C90 = C90-C89 = C96-C89 = C97-C96 = C98-C97 = C99-C98 = C89-C88 = C50-C49 =
 C51-C50 = C52-C51 = C53-C52 = C9EA-C53 = C9EA-C54 = C49-C48 = C55-C49 = C56-
 C55 = C57-C56 = C58-C57 = C5-C37 = C38-C37 = C39-C38 = C40-C39 = C41-C40 = C42-
 C41 = C43-C42 = C44-C43 = C45-C44 = C45-C46A = C47A-C46A = C46-C45 = C47-C46
 1.54 with sigma of 0.02
 C14-C78 = C77-C79 = C80-C82 = C81-C83 = C84-C86 = C85-C87 = C99-C97 = C98-C96
 = C90-C88 = C89-C91 = C92-C94 = C93-C95 = C58-C56 = C57-C55 = C54-C53 = C9EA-
 C52 = C51-C49 = C50-C48 = C47-C45 = C5-C38 = C37-C39 = C40-C42 = C41-C43 = C44-
 C46A
 2.4 with sigma of 0.02
3. Uiso/Uaniso restraints and constraints
Uanis(C95) \\sim Ueq, Uanis(C85) \\sim Ueq, Uanis(C86) \\sim Ueq, Uanis(C87)
\\sim Ueq: with sigma of 0.01 and sigma for terminal atoms of 0.02
4. Rigid body (RIGU) restrains
 All non-hydrogen atoms
 with sigma for 1-2 distances of 0.001 and sigma for 1-3 distances of 0.001
5. Others
 Sof(F4A)=Sof(F5A)=Sof(F6A)=Sof(O2A)=Sof(N7A)=Sof(N8A)=Sof(C59A)=Sof(H59A)=
 Sof(C60A)=Sof(C61A)=Sof(C62A)=Sof(C63A)=Sof(H63A)=Sof(C69A)=Sof(C64A)=
 Sof(C65A)=Sof(H65A)=Sof(C66A)=Sof(H66A)=Sof(C67A)=Sof(C68A)=Sof(H68A)=
 Sof(C70A)=Sof(H70A)=Sof(C71A)=Sof(C72A)=Sof(C73A)=Sof(C74A)=Sof(C75A)=
 Sof(C76A)=1-FVAR(1)
 Sof(F4)=Sof(F5)=Sof(F6)=Sof(O2)=Sof(N7)=Sof(N8)=Sof(C59)=Sof(H59)=Sof(C60)=
 Sof(C61)=Sof(C62)=Sof(C63)=Sof(H63)=Sof(C64)=Sof(C69)=Sof(C70)=Sof(H70)=
 Sof(C71)=Sof(C65)=Sof(H65)=Sof(C66)=Sof(C67)=Sof(H67)=Sof(C68)=Sof(H68)=
 Sof(C72)=Sof(C73)=Sof(C74)=Sof(C75)=Sof(C76)=FVAR(1)
 Sof(H45C)=Sof(H45D)=Sof(C46A)=Sof(H46A)=Sof(H46B)=Sof(C47A)=Sof(H47A)=
 Sof(H47B)=Sof(H47C)=1-FVAR(2)
 Sof(H45A)=Sof(H45B)=Sof(C46)=Sof(H46C)=Sof(H46D)=Sof(C47)=Sof(H47D)=Sof(H47E)=
 Sof(H47F)=FVAR(2)
6.a Ternary CH refined with riding coordinates:
 C49(H49), C89(H89)
6.b Secondary CH2 refined with riding coordinates:
 C9EA(H9EA,H9EB), C37(H37A,H37B), C38(H38A,H38B), C39(H39A,H39B), C40(H40A,
 H40B), C41(H41A,H41B), C42(H42A,H42B), C43(H43A,H43B), C44(H44A,H44B),
 C45(H45A,H45B), C45(H45C,H45D), C46(H46C,H46D), C46A(H46A,H46B), C48(H48A,
 H48B), C50(H50A,H50B), C51(H51A,H51B), C52(H52A,H52B), C53(H53A,H53B),
 C55(H55A,H55B), C56(H56A,H56B), C57(H57A,H57B), C77(H77A,H77B), C78(H78A,H78B),
  C79(H79A,H79B), C80(H80A,H80B), C81(H81A,H81B), C82(H82A,H82B), C83(H83A,
 H83B), C84(H84A,H84B), C85(H85A,H85B), C86(H86A,H86B), C88(H88A,H88B),
 C90(H90A,H90B), C91(H91A,H91B), C92(H92A,H92B), C93(H93A,H93B), C94(H94A,H94B),
  C96(H96A,H96B), C97(H97A,H97B), C98(H98A,H98B)
6.c Me refined with riding coordinates:
 C47(H47D,H47E,H47F), C47A(H47A,H47B,H47C), C54(H54A,H54B,H54C), C58(H58A,H58B,
 H58C), C87(H87A,H87B,H87C), C95(H95A,H95B,H95C), C99(H99A,H99B,H99C)
6.d Aromatic/amide H refined with riding coordinates:
 C19(H19), C23(H23), C28(H28), C27(H27), C25(H25), C30(H30), C59(H59),
 C59A(H59A), C63(H63), C70(H70), C63A(H63A), C65(H65), C67(H67), C68(H68),
 C65A(H65A), C66A(H66A), C68A(H68A), C70A(H70A)
6.e Fitted hexagon refined as free rotating group:
 C24(C29,C28,C27,C26,C25), C62(C63,C64,C69,C70,C71), C69A(C64A,C65A,C66A,C67A,
 C68A)
;
_olex2_date_sample_data_collection 2020-09-10
_olex2_date_sample_submission 2020-08-23
_olex2_diffrn_ambient_temperature_device 'Oxford Cryosystems'
_olex2_exptl_crystal_mounting_method 'The crystal was mounted on a MITIGEN holder with Paratone oil'
_olex2_submission_original_sample_id cx2002
_olex2_submission_special_instructions 'No special instructions were received'
_oxdiff_exptl_absorpt_empirical_details
;
Empirical correction (ABSPACK) includes:
- Absorption correction using spherical harmonics
- Frame scaling
;
_oxdiff_exptl_absorpt_empirical_full_max 2.556
_oxdiff_exptl_absorpt_empirical_full_min 0.537

loop_
_space_group_symop_operation_xyz
'x, y, z'
'-x, -y, -z'

loop_
_atom_site_label
_atom_site_type_symbol
_atom_site_fract_x
_atom_site_fract_y
_atom_site_fract_z
_atom_site_U_iso_or_equiv
_atom_site_adp_type
_atom_site_occupancy
_atom_site_site_symmetry_order
_atom_site_calc_flag
_atom_site_refinement_flags_posn
_atom_site_refinement_flags_adp
_atom_site_refinement_flags_occupancy
_atom_site_disorder_assembly
_atom_site_disorder_group
S1 S -0.0208(3) 0.5359(2) 0.2885(2) 0.1191(15) Uani 1 1 d . U . . .
S2 S 0.0680(2) 0.2441(2) 0.1244(2) 0.1052(13) Uani 1 1 d . U . . .
S3 S 0.0589(3) 0.0133(2) 0.1577(2) 0.1091(14) Uani 1 1 d . U . . .
S4 S -0.2113(3) 0.3467(3) 0.6558(2) 0.1199(14) Uani 1 1 d . U . . .
S5 S -0.1524(3) 0.5311(2) 0.5517(2) 0.1169(14) Uani 1 1 d . U . . .
F1 F 0.2110(9) -0.6698(6) -0.1019(9) 0.223(4) Uani 1 1 d . U . A -1
F2 F 0.0995(9) -0.7174(7) -0.0659(10) 0.237(5) Uani 1 1 d . U . A -1
F3 F 0.2070(9) -0.6671(9) 0.0250(10) 0.246(5) Uani 1 1 d . U . A -1
F4 F -0.411(2) 0.100(3) 1.1836(19) 0.185(10) Uani 0.520(13) 1 d . U P B 1
F4A F -0.3770(16) 0.100(2) 1.1709(17) 0.135(7) Uani 0.480(13) 1 d . U P B 2
F5 F -0.5266(19) 0.084(2) 1.1109(15) 0.216(11) Uani 0.520(13) 1 d . U P B 1
F5A F -0.4874(17) 0.0427(14) 1.0819(15) 0.155(7) Uani 0.480(13) 1 d . U P B 2
F6 F -0.4753(15) 0.1982(14) 1.1995(11) 0.191(8) Uani 0.520(13) 1 d . U P B 1
F6A F -0.3610(14) 0.0275(14) 1.0491(12) 0.154(7) Uani 0.480(13) 1 d . U P B 2
O1 O 0.0672(7) -0.1452(6) 0.1327(7) 0.136(3) Uani 1 1 d . U . . .
O2 O -0.236(3) 0.270(3) 0.761(3) 0.207(18) Uani 0.520(13) 1 d . U P B 1
O2A O -0.2590(19) 0.280(2) 0.7657(19) 0.119(7) Uani 0.480(13) 1 d . U P B 2
N1 N -0.0546(7) 0.5261(7) 0.3698(7) 0.108(3) Uani 1 1 d . U . . .
N2 N 0.0017(7) 0.4417(7) 0.2433(7) 0.101(3) Uani 1 1 d . U . . .
N3 N -0.0108(8) 0.1947(7) 0.3091(7) 0.111(3) Uani 1 1 d . U . . .
N4 N -0.1107(8) 0.3001(7) 0.4654(7) 0.117(3) Uani 1 1 d . U . . .
N5 N 0.1864(11) -0.0963(10) -0.1810(9) 0.146(6) Uani 1 1 d . U . . .
N6 N 0.2282(10) -0.3513(9) -0.2387(8) 0.166(6) Uani 1 1 d . U . . .
N7 N -0.368(5) 0.615(3) 0.909(4) 0.24(3) Uani 0.520(13) 1 d . U P B 1
N7A N -0.398(3) 0.633(3) 0.876(3) 0.164(14) Uani 0.480(13) 1 d . U P B 2
N8 N -0.409(4) 0.530(3) 1.101(3) 0.20(2) Uani 0.520(13) 1 d . U P B 1
N8A N -0.431(4) 0.579(3) 1.091(3) 0.19(2) Uani 0.480(13) 1 d . U P B 2
C1 C -0.0160(9) 0.3982(9) 0.2917(9) 0.100(3) Uani 1 1 d . U . . .
C2 C -0.0082(9) 0.3153(9) 0.2797(8) 0.097(3) Uani 1 1 d . U . . .
C3 C 0.0287(9) 0.2544(9) 0.2155(8) 0.100(3) Uani 1 1 d . U . . .
C4 C 0.0775(8) 0.1419(8) 0.1105(8) 0.096(3) Uani 1 1 d . U . . .
C5 C 0.1089(8) 0.0777(8) 0.0476(7) 0.104(3) Uani 1 1 d D U . . .
C6 C 0.1018(9) 0.0038(9) 0.0628(8) 0.101(3) Uani 1 1 d . U . . .
C7 C 0.0527(9) 0.1164(8) 0.1759(8) 0.099(3) Uani 1 1 d . U . . .
C8 C 0.0247(9) 0.1841(9) 0.2363(8) 0.101(3) Uani 1 1 d . U . . .
C9 C -0.0318(9) 0.2773(8) 0.3363(8) 0.100(3) Uani 1 1 d . U . . .
C9EA C 0.281(3) 0.4404(16) 0.666(2) 0.49(3) Uani 1 1 d D U . C -1
H9EA H 0.318653 0.456147 0.630370 0.588 Uiso 1 1 calc R . . C -1
H9EB H 0.232352 0.471737 0.671335 0.588 Uiso 1 1 calc R . . C -1
C10 C -0.0744(10) 0.3234(9) 0.4042(9) 0.107(4) Uani 1 1 d . U . . .
C11 C -0.1382(9) 0.3749(9) 0.5197(8) 0.109(4) Uani 1 1 d . U . . .
C12 C -0.1802(9) 0.3934(9) 0.5911(8) 0.111(3) Uani 1 1 d . U . . .
C13 C -0.2411(10) 0.4425(10) 0.7212(9) 0.114(4) Uani 1 1 d . U . . .
C14 C -0.2269(9) 0.5070(9) 0.6905(9) 0.120(4) Uani 1 1 d D U . . .
C15 C -0.1881(9) 0.4786(9) 0.6143(8) 0.108(3) Uani 1 1 d . U . . .
C16 C -0.1189(9) 0.4391(9) 0.4902(8) 0.103(3) Uani 1 1 d . U . . .
C17 C -0.0774(9) 0.4073(9) 0.4168(9) 0.102(3) Uani 1 1 d . U . . .
C18 C -0.0503(9) 0.4487(9) 0.3631(9) 0.103(3) Uani 1 1 d . U . . .
C19 C 0.1241(9) -0.0742(9) 0.0064(9) 0.110(4) Uani 1 1 d . U . . .
H19 H 0.144454 -0.068743 -0.041502 0.131 Uiso 1 1 calc R . . . .
C20 C 0.1223(9) -0.1531(9) 0.0067(9) 0.111(4) Uani 1 1 d . U . . .
C21 C 0.1497(10) -0.2233(9) -0.0587(10) 0.118(4) Uani 1 1 d . U . . .
C22 C 0.1390(10) -0.2941(10) -0.0334(11) 0.130(4) Uani 1 1 d . U . . .
C23 C 0.1542(10) -0.3811(9) -0.0697(10) 0.138(4) Uani 1 1 d . U . . .
H23 H 0.174894 -0.400633 -0.121880 0.166 Uiso 1 1 calc R . . . .
C24 C 0.1374(7) -0.4391(7) -0.0248(8) 0.148(5) Uani 1 1 d . U . . .
C29 C 0.1025(7) -0.4142(5) 0.0493(8) 0.149(5) Uani 1 1 d G U . . .
C28 C 0.0858(7) -0.4707(8) 0.0885(7) 0.166(5) Uani 1 1 d G U . . .
H28 H 0.061970 -0.453780 0.139137 0.199 Uiso 1 1 calc R . . . .
C27 C 0.1039(8) -0.5521(7) 0.0535(9) 0.180(6) Uani 1 1 d G U . . .
H27 H 0.092422 -0.590694 0.080234 0.216 Uiso 1 1 calc R . . . .
C26 C 0.1387(8) -0.5769(6) -0.0207(9) 0.189(6) Uani 1 1 d G U . . .
C25 C 0.1555(7) -0.5204(8) -0.0598(7) 0.165(5) Uani 1 1 d G U . . .
H25 H 0.179305 -0.537373 -0.110472 0.198 Uiso 1 1 calc R . . . .
C30 C 0.0894(11) -0.3279(10) 0.0826(11) 0.142(5) Uani 1 1 d . U . . .
H30 H 0.069127 -0.307895 0.134948 0.170 Uiso 1 1 calc R . . . .
C31 C 0.1046(10) -0.2727(10) 0.0427(11) 0.123(4) Uani 1 1 d . U . . .
C32 C 0.0942(10) -0.1849(10) 0.0686(11) 0.120(4) Uani 1 1 d . U . . .
C33 C 0.1786(10) -0.2196(10) -0.1312(10) 0.124(4) Uani 1 1 d . U . . .
C34 C 0.1869(12) -0.1489(14) -0.1611(11) 0.126(5) Uani 1 1 d . U . . .
C35 C 0.2066(11) -0.2946(10) -0.1921(10) 0.139(5) Uani 1 1 d . U . . .
C36 C 0.1386(19) -0.6705(13) -0.0411(19) 0.193(5) Uani 1 1 d . U . A -1
C37 C 0.1454(8) 0.0932(8) -0.0257(7) 0.109(3) Uani 1 1 d D U . . .
H37A H 0.133105 0.041232 -0.075936 0.131 Uiso 1 1 calc R . . . .
H37B H 0.119765 0.137930 -0.037203 0.131 Uiso 1 1 calc R . . . .
C38 C 0.2397(8) 0.1193(9) -0.0024(8) 0.119(4) Uani 1 1 d D U . . .
H38A H 0.264381 0.075982 0.012563 0.143 Uiso 1 1 calc R . . . .
H38B H 0.251545 0.172837 0.046125 0.143 Uiso 1 1 calc R . . . .
C39 C 0.2793(8) 0.1304(10) -0.0754(8) 0.130(5) Uani 1 1 d D U . . .
H39A H 0.254342 0.174277 -0.089290 0.156 Uiso 1 1 calc R . . . .
H39B H 0.264761 0.077149 -0.124099 0.156 Uiso 1 1 calc R . . . .
C40 C 0.3772(10) 0.1553(12) -0.0591(10) 0.169(6) Uani 1 1 d D U . . .
H40A H 0.390167 0.214956 -0.021444 0.202 Uiso 1 1 calc R . . . .
H40B H 0.399866 0.121691 -0.029093 0.202 Uiso 1 1 calc R . . . .
C41 C 0.4261(12) 0.1444(13) -0.1352(11) 0.182(7) Uani 1 1 d D U . . .
H41A H 0.486800 0.144520 -0.120211 0.218 Uiso 1 1 calc R . . . .
H41B H 0.403212 0.090707 -0.181117 0.218 Uiso 1 1 calc R . . . .
C42 C 0.4144(15) 0.2170(13) -0.1600(12) 0.206(8) Uani 1 1 d D U . . .
H42A H 0.435937 0.270621 -0.113408 0.247 Uiso 1 1 calc R . . . .
H42B H 0.353800 0.216037 -0.176035 0.247 Uiso 1 1 calc R . . . .
C43 C 0.4640(14) 0.2089(13) -0.2337(11) 0.194(8) Uani 1 1 d D U . . .
H43A H 0.442024 0.154029 -0.278368 0.233 Uiso 1 1 calc R . . . .
H43B H 0.523713 0.207550 -0.216217 0.233 Uiso 1 1 calc R . . . .
C44 C 0.4622(19) 0.2778(18) -0.2705(18) 0.272(12) Uani 1 1 d D U . . .
H44A H 0.484569 0.332130 -0.225237 0.326 Uiso 1 1 calc R . . . .
H44B H 0.402137 0.279593 -0.286012 0.326 Uiso 1 1 calc R . . . .
C45 C 0.509(2) 0.275(2) -0.3460(19) 0.292(13) Uani 1 1 d D U . . .
H45A H 0.518293 0.331298 -0.349133 0.350 Uiso 0.56(3) 1 calc R . P D 1
H45B H 0.564684 0.256830 -0.340278 0.350 Uiso 0.56(3) 1 calc R . P D 1
H45C H 0.567480 0.263473 -0.338710 0.350 Uiso 0.44(3) 1 calc R . P D 2
H45D H 0.478514 0.232090 -0.398134 0.350 Uiso 0.44(3) 1 calc R . P D 2
C46 C 0.454(4) 0.212(4) -0.425(3) 0.39(4) Uani 0.56(3) 1 d D U P D 1
H46C H 0.466063 0.153780 -0.437054 0.465 Uiso 0.56(3) 1 calc R . P D 1
H46D H 0.393271 0.212798 -0.420736 0.465 Uiso 0.56(3) 1 calc R . P D 1
C46A C 0.508(4) 0.365(3) -0.344(3) 0.24(2) Uani 0.44(3) 1 d D U P D 2
H46A H 0.452122 0.383668 -0.333134 0.293 Uiso 0.44(3) 1 calc R . P D 2
H46B H 0.552946 0.406298 -0.303658 0.293 Uiso 0.44(3) 1 calc R . P D 2
C47 C 0.482(8) 0.244(8) -0.492(3) 0.65(10) Uani 0.56(3) 1 d D U P D 1
H47D H 0.450298 0.207702 -0.545890 0.970 Uiso 0.56(3) 1 calc R . P D 1
H47E H 0.470134 0.301500 -0.478561 0.970 Uiso 0.56(3) 1 calc R . P D 1
H47F H 0.542337 0.242960 -0.494746 0.970 Uiso 0.56(3) 1 calc R . P D 1
C47A C 0.524(5) 0.347(5) -0.433(3) 0.28(3) Uani 0.44(3) 1 d D U P D 2
H47A H 0.525236 0.399230 -0.444499 0.421 Uiso 0.44(3) 1 calc R . P D 2
H47B H 0.578168 0.327020 -0.441736 0.421 Uiso 0.44(3) 1 calc R . P D 2
H47C H 0.478637 0.304680 -0.470834 0.421 Uiso 0.44(3) 1 calc R . P D 2
C48 C -0.0019(10) 0.1396(10) 0.3540(9) 0.139(4) Uani 1 1 d D U . . .
H48A H -0.024185 0.081265 0.316398 0.166 Uiso 1 1 calc R . . C .
H48B H -0.036995 0.154770 0.399963 0.166 Uiso 1 1 calc R . . . .
C49 C 0.0890(11) 0.1424(10) 0.3897(12) 0.172(6) Uani 1 1 d D U . C -1
H49 H 0.123475 0.131585 0.342454 0.206 Uiso 1 1 calc R . . C -1
C50 C 0.1210(15) 0.2292(12) 0.4480(17) 0.273(12) Uani 1 1 d D U . C -1
H50A H 0.085028 0.245836 0.493247 0.328 Uiso 1 1 calc R . . C -1
H50B H 0.119784 0.268878 0.418809 0.328 Uiso 1 1 calc R . . C -1
C51 C 0.2107(16) 0.2317(14) 0.4833(18) 0.306(14) Uani 1 1 d D U . C -1
H51A H 0.215510 0.189281 0.508686 0.367 Uiso 1 1 calc R . . C -1
H51B H 0.251038 0.226450 0.442006 0.367 Uiso 1 1 calc R . . C -1
C52 C 0.219(2) 0.3198(15) 0.5467(17) 0.368(19) Uani 1 1 d D U . C -1
H52A H 0.254937 0.355858 0.524882 0.441 Uiso 1 1 calc R . . C -1
H52B H 0.162227 0.336136 0.545344 0.441 Uiso 1 1 calc R . . C -1
C53 C 0.251(3) 0.3456(16) 0.6325(19) 0.41(2) Uani 1 1 d D U . C -1
H53A H 0.298212 0.315728 0.638927 0.497 Uiso 1 1 calc R . . C -1
H53B H 0.205632 0.332016 0.663470 0.497 Uiso 1 1 calc R . . C -1
C54 C 0.328(4) 0.458(2) 0.751(3) 0.66(5) Uani 1 1 d D U . C -1
H54A H 0.349885 0.517789 0.778090 0.990 Uiso 1 1 calc R . . C -1
H54B H 0.289505 0.440936 0.785613 0.990 Uiso 1 1 calc R . . C -1
H54C H 0.375181 0.425459 0.744945 0.990 Uiso 1 1 calc R . . C -1
C55 C 0.0937(14) 0.0689(9) 0.4208(11) 0.185(7) Uani 1 1 d D U . C -1
H55A H 0.148109 0.080083 0.456291 0.222 Uiso 1 1 calc R . . C -1
H55B H 0.047931 0.068024 0.455644 0.222 Uiso 1 1 calc R . . C -1
C56 C 0.0863(15) -0.0170(10) 0.3528(11) 0.199(9) Uani 1 1 d D U . C -1
H56A H 0.031502 -0.030372 0.317343 0.239 Uiso 1 1 calc R . . C -1
H56B H 0.132221 -0.018051 0.317679 0.239 Uiso 1 1 calc R . . C -1
C57 C 0.0923(17) -0.0787(10) 0.3925(11) 0.211(10) Uani 1 1 d D U . C -1
H57A H 0.047644 -0.075312 0.429322 0.253 Uiso 1 1 calc R . . C -1
H57B H 0.147734 -0.065292 0.426928 0.253 Uiso 1 1 calc R . . C -1
C58 C 0.083(2) -0.1672(11) 0.3280(13) 0.299(17) Uani 1 1 d D U . C -1
H58A H 0.086853 -0.207258 0.355685 0.448 Uiso 1 1 calc R . . C -1
H58B H 0.027437 -0.180788 0.294477 0.448 Uiso 1 1 calc R . . C -1
H58C H 0.127392 -0.170782 0.292086 0.448 Uiso 1 1 calc R . . C -1
C59 C -0.285(4) 0.444(2) 0.792(4) 0.117(10) Uani 0.520(13) 1 d . U P B 1
H59 H -0.313858 0.491865 0.810940 0.140 Uiso 0.520(13) 1 calc R . P B 1
C59A C -0.278(4) 0.473(3) 0.797(4) 0.135(14) Uani 0.480(13) 1 d . U P B 2
H59A H -0.280673 0.531301 0.821104 0.162 Uiso 0.480(13) 1 calc R . P B 2
C60 C -0.296(4) 0.395(4) 0.835(4) 0.124(13) Uani 0.520(13) 1 d . U P B 1
C60A C -0.310(4) 0.417(3) 0.838(4) 0.124(12) Uani 0.480(13) 1 d . U P B 2
C61 C -0.338(3) 0.421(3) 0.912(3) 0.119(10) Uani 0.520(13) 1 d . U P B 1
C61A C -0.357(4) 0.458(4) 0.917(4) 0.145(13) Uani 0.480(13) 1 d . U P B 2
C62 C -0.3462(17) 0.3420(14) 0.9377(18) 0.128(12) Uani 0.520(13) 1 d . U P B 1
C63 C -0.3798(15) 0.3245(15) 1.0020(15) 0.108(7) Uani 0.520(13) 1 d G U P B 1
H63 H -0.405404 0.365495 1.041435 0.130 Uiso 0.520(13) 1 calc R . P B 1
C64 C -0.3760(17) 0.2470(17) 1.0085(13) 0.152(15) Uani 0.520(13) 1 d G U P B 1
C69 C -0.3386(18) 0.1870(13) 0.9507(15) 0.124(8) Uani 0.520(13) 1 d G U P B 1
C70 C -0.3050(16) 0.2045(16) 0.8865(13) 0.121(9) Uani 0.520(13) 1 d G U P B 1
H70 H -0.279463 0.163452 0.846979 0.146 Uiso 0.520(13) 1 calc R . P B 1
C71 C -0.3088(18) 0.2820(19) 0.8799(15) 0.109(8) Uani 0.520(13) 1 d G U P B 1
C62A C -0.355(2) 0.386(3) 0.946(3) 0.117(9) Uani 0.480(13) 1 d . U P B 2
C63A C -0.385(2) 0.378(2) 1.020(2) 0.129(9) Uani 0.480(13) 1 d . U P B 2
H63A H -0.398944 0.427355 1.058445 0.154 Uiso 0.480(13) 1 calc R . P B 2
C65 C -0.411(2) 0.229(2) 1.073(2) 0.123(8) Uani 0.520(13) 1 d . U P B 1
H65 H -0.435764 0.270701 1.113196 0.147 Uiso 0.520(13) 1 calc R . P B 1
C66 C -0.410(3) 0.156(3) 1.076(3) 0.143(10) Uani 0.520(13) 1 d . U P B 1
C67 C -0.374(2) 0.090(3) 1.024(2) 0.126(8) Uani 0.520(13) 1 d . U P B 1
H67 H -0.371271 0.038357 1.032071 0.152 Uiso 0.520(13) 1 calc R . P B 1
C68 C -0.341(2) 0.107(2) 0.9600(17) 0.120(7) Uani 0.520(13) 1 d . U P B 1
H68 H -0.318960 0.063637 0.919514 0.144 Uiso 0.520(13) 1 calc R . P B 1
C69A C -0.3632(15) 0.236(2) 0.9905(13) 0.116(9) Uani 0.480(13) 1 d . U P B 2
C64A C -0.3959(18) 0.3040(16) 1.0430(17) 0.148(12) Uani 0.480(13) 1 d G U P B 2
C65A C -0.4331(15) 0.2978(16) 1.1105(15) 0.127(8) Uani 0.480(13) 1 d G U P B 2
H65A H -0.455386 0.344231 1.146407 0.153 Uiso 0.480(13) 1 calc R . P B 2
C66A C -0.4376(18) 0.224(2) 1.1254(14) 0.146(11) Uani 0.480(13) 1 d G U P B 2
H66A H -0.463032 0.219334 1.171558 0.175 Uiso 0.480(13) 1 calc R . P B 2
C67A C -0.405(2) 0.1556(16) 1.0729(19) 0.123(8) Uani 0.480(13) 1 d G U P B 2
C68A C -0.3677(16) 0.1619(17) 1.0054(15) 0.130(9) Uani 0.480(13) 1 d G U P B 2
H68A H -0.345429 0.115406 0.969479 0.156 Uiso 0.480(13) 1 calc R . P B 2
C70A C -0.331(2) 0.239(3) 0.917(2) 0.125(9) Uani 0.480(13) 1 d . U P B 2
H70A H -0.313127 0.191592 0.877684 0.150 Uiso 0.480(13) 1 calc R . P B 2
C71A C -0.327(3) 0.314(3) 0.906(3) 0.137(12) Uani 0.480(13) 1 d . U P B 2
C72 C -0.275(4) 0.303(3) 0.804(3) 0.176(19) Uani 0.520(13) 1 d . U P B 1
C72A C -0.295(2) 0.326(3) 0.829(2) 0.105(6) Uani 0.480(13) 1 d . U P B 2
C73 C -0.363(4) 0.494(4) 0.957(3) 0.18(2) Uani 0.520(13) 1 d . U P B 1
C73A C -0.388(4) 0.521(4) 0.937(4) 0.128(10) Uani 0.480(13) 1 d . U P B 2
C74 C -0.361(5) 0.559(4) 0.932(4) 0.20(3) Uani 0.520(13) 1 d . U P B 1
C74A C -0.396(3) 0.578(4) 0.897(4) 0.113(9) Uani 0.480(13) 1 d . U P B 2
C75 C -0.393(4) 0.505(3) 1.035(3) 0.170(17) Uani 0.520(13) 1 d . U P B 1
C75A C -0.409(3) 0.554(3) 1.027(3) 0.148(13) Uani 0.480(13) 1 d . U P B 2
C76 C -0.444(3) 0.135(3) 1.139(3) 0.162(8) Uani 0.520(13) 1 d . U P B 1
C76A C -0.402(3) 0.079(3) 1.094(3) 0.133(6) Uani 0.480(13) 1 d . U P B 2
C77 C -0.2422(9) 0.5982(8) 0.7290(8) 0.134(5) Uani 1 1 d D U . . .
H77A H -0.241978 0.614725 0.789584 0.160 Uiso 1 1 calc R . . . .
H77B H -0.196859 0.636012 0.718791 0.160 Uiso 1 1 calc R . . . .
C78 C -0.3278(13) 0.6053(13) 0.6897(12) 0.243(11) Uani 1 1 d D U . . .
H78A H -0.372110 0.561722 0.692337 0.291 Uiso 1 1 calc R . . . .
H78B H -0.325469 0.597875 0.630920 0.291 Uiso 1 1 calc R . . . .
C79 C -0.3472(17) 0.6936(14) 0.7393(17) 0.284(12) Uani 1 1 d D U . . .
H79A H -0.408134 0.693943 0.726297 0.340 Uiso 1 1 calc R . . . .
H79B H -0.336916 0.703163 0.798931 0.340 Uiso 1 1 calc R . . . .
C80 C -0.299(2) 0.7659(15) 0.7262(16) 0.315(14) Uani 1 1 d D U . . .
H80A H -0.309465 0.753920 0.666062 0.378 Uiso 1 1 calc R . . . .
H80B H -0.238953 0.763480 0.738699 0.378 Uiso 1 1 calc R . . . .
C81 C -0.311(2) 0.8587(15) 0.7701(14) 0.299(14) Uani 1 1 d D U . . .
H81A H -0.345274 0.864008 0.816036 0.358 Uiso 1 1 calc R . . . .
H81B H -0.255089 0.893924 0.793460 0.358 Uiso 1 1 calc R . . . .
C82 C -0.353(3) 0.8872(19) 0.7095(19) 0.41(3) Uani 1 1 d D U . . .
H82A H -0.408938 0.852256 0.685480 0.497 Uiso 1 1 calc R . . . .
H82B H -0.318473 0.883793 0.664047 0.497 Uiso 1 1 calc R . . . .
C83 C -0.364(3) 0.9787(19) 0.758(2) 0.423(19) Uani 1 1 d D U . . .
H83A H -0.309154 1.017161 0.772069 0.508 Uiso 1 1 calc R . . . .
H83B H -0.390410 0.984971 0.808523 0.508 Uiso 1 1 calc R . . . .
C84 C -0.423(3) 0.991(2) 0.691(3) 0.47(2) Uani 1 1 d D U . . .
H84A H -0.457117 0.938570 0.652223 0.566 Uiso 1 1 calc R . . . .
H84B H -0.458720 1.034892 0.713982 0.566 Uiso 1 1 calc R . . . .
C85 C -0.347(3) 1.022(3) 0.654(3) 0.49(2) Uani 1 1 d D U . . .
H85A H -0.296818 1.045236 0.695936 0.592 Uiso 1 1 calc R . . . .
H85B H -0.333410 0.975497 0.605941 0.592 Uiso 1 1 calc R . . . .
C86 C -0.379(3) 1.090(3) 0.628(3) 0.490(19) Uani 1 1 d D U . . .
H86A H -0.359007 1.146433 0.670152 0.588 Uiso 1 1 calc R . . . .
H86B H -0.441657 1.080894 0.618141 0.588 Uiso 1 1 calc R . . . .
C87 C -0.341(4) 1.078(3) 0.548(3) 0.53(2) Uani 1 1 d D U . . .
H87A H -0.357317 1.118867 0.525021 0.790 Uiso 1 1 calc R . . . .
H87B H -0.278942 1.085817 0.558958 0.790 Uiso 1 1 calc R . . . .
H87C H -0.360912 1.020817 0.507375 0.790 Uiso 1 1 calc R . . . .
C88 C -0.1520(9) 0.2195(9) 0.4577(8) 0.125(4) Uani 1 1 d D U . . .
H88A H -0.182134 0.226916 0.506815 0.150 Uiso 1 1 calc R . . E .
H88B H -0.107854 0.184610 0.460140 0.150 Uiso 1 1 calc R . . . .
C89 C -0.2150(10) 0.1697(9) 0.3807(10) 0.171(6) Uani 1 1 d D U . E -2
H89 H -0.180201 0.156571 0.333593 0.205 Uiso 1 1 calc R . . E -2
C90 C -0.2719(11) 0.2299(11) 0.3664(10) 0.177(6) Uani 1 1 d D U . E -2
H90A H -0.238991 0.286789 0.383081 0.212 Uiso 1 1 calc R . . E -2
H90B H -0.293270 0.210443 0.306793 0.212 Uiso 1 1 calc R . . E -2
C91 C -0.3447(13) 0.2333(16) 0.4158(14) 0.244(9) Uani 1 1 d D U . E -2
H91A H -0.323438 0.253712 0.475420 0.293 Uiso 1 1 calc R . . E -2
H91B H -0.377113 0.176252 0.399742 0.293 Uiso 1 1 calc R . . E -2
C92 C -0.4043(15) 0.2942(14) 0.3998(16) 0.257(10) Uani 1 1 d D U . E -2
H92A H -0.425371 0.272862 0.340028 0.308 Uiso 1 1 calc R . . E -2
H92B H -0.453691 0.293114 0.430348 0.308 Uiso 1 1 calc R . . E -2
C93 C -0.3612(16) 0.3843(17) 0.426(2) 0.320(13) Uani 1 1 d D U . E -2
H93A H -0.332431 0.404517 0.483297 0.385 Uiso 1 1 calc R . . E -2
H93B H -0.318751 0.388741 0.388692 0.385 Uiso 1 1 calc R . . E -2
C94 C -0.430(2) 0.4353(17) 0.420(2) 0.363(14) Uani 1 1 d D U . E -2
H94A H -0.417390 0.492865 0.462685 0.435 Uiso 1 1 calc R . . E -2
H94B H -0.485548 0.408071 0.427081 0.435 Uiso 1 1 calc R . . E -2
C95 C -0.430(3) 0.436(3) 0.330(2) 0.46(2) Uani 1 1 d D U . E -2
H95A H -0.473348 0.468377 0.320109 0.687 Uiso 1 1 calc R . . E -2
H95B H -0.374494 0.462758 0.324807 0.687 Uiso 1 1 calc R . . E -2
H95C H -0.442118 0.378628 0.289481 0.687 Uiso 1 1 calc R . . E -2
C96 C -0.2538(14) 0.0827(10) 0.3802(15) 0.229(9) Uani 1 1 d D U . E -2
H96A H -0.267185 0.089399 0.436515 0.275 Uiso 1 1 calc R . . E -2
H96B H -0.307470 0.062813 0.342436 0.275 Uiso 1 1 calc R . . E -2
C97 C -0.1971(15) 0.0174(11) 0.3535(15) 0.253(11) Uani 1 1 d D U . E -2
H97A H -0.146472 0.032700 0.394970 0.304 Uiso 1 1 calc R . . E -2
H97B H -0.178258 0.014232 0.299822 0.304 Uiso 1 1 calc R . . E -2
C98 C -0.2442(14) -0.0667(11) 0.3451(16) 0.266(12) Uani 1 1 d D U . E -2
H98A H -0.293532 -0.084548 0.301962 0.319 Uiso 1 1 calc R . . E -2
H98B H -0.263628 -0.064931 0.398246 0.319 Uiso 1 1 calc R . . E -2
C99 C -0.1755(19) -0.1278(13) 0.3192(16) 0.304(14) Uani 1 1 d D U . E -2
H99A H -0.200478 -0.184929 0.312150 0.457 Uiso 1 1 calc R . . E -2
H99B H -0.156771 -0.127826 0.266977 0.457 Uiso 1 1 calc R . . E -2
H99C H -0.127095 -0.108358 0.362527 0.457 Uiso 1 1 calc R . . E -2

loop_
_atom_site_aniso_label
_atom_site_aniso_U_11
_atom_site_aniso_U_22
_atom_site_aniso_U_33
_atom_site_aniso_U_23
_atom_site_aniso_U_13
_atom_site_aniso_U_12
S1 0.144(4) 0.090(2) 0.106(3) 0.015(2) 0.014(2) 0.020(2)
S2 0.115(3) 0.094(2) 0.090(2) 0.0126(19) 0.016(2) 0.021(2)
S3 0.119(3) 0.086(2) 0.100(2) 0.0067(19) 0.021(2) 0.015(2)
S4 0.124(4) 0.116(3) 0.089(3) 0.0028(19) 0.015(2) 0.017(2)
S5 0.122(3) 0.097(2) 0.096(3) -0.0063(18) 0.009(2) 0.017(2)
F1 0.251(12) 0.126(8) 0.293(11) 0.066(8) 0.061(9) 0.051(7)
F2 0.197(10) 0.095(6) 0.346(14) 0.007(8) 0.016(8) -0.005(7)
F3 0.192(12) 0.250(13) 0.333(12) 0.155(12) 0.018(9) 0.026(9)
F4 0.20(2) 0.24(2) 0.128(15) 0.071(14) 0.063(13) 0.048(17)
F4A 0.126(17) 0.156(16) 0.098(10) 0.022(10) -0.003(10) 0.019(12)
F5 0.198(19) 0.29(2) 0.127(14) 0.063(13) 0.034(14) -0.039(18)
F5A 0.132(12) 0.154(15) 0.133(16) 0.010(13) -0.013(10) 0.003(10)
F6 0.23(2) 0.219(16) 0.125(12) 0.055(10) 0.075(12) 0.050(13)
F6A 0.164(15) 0.165(14) 0.112(12) 0.020(11) 0.015(10) 0.048(12)
O1 0.155(10) 0.099(6) 0.140(7) 0.024(5) 0.033(6) 0.020(6)
O2 0.32(4) 0.15(2) 0.20(3) 0.07(2) 0.15(3) 0.10(3)
O2A 0.090(17) 0.137(16) 0.087(12) -0.004(11) -0.010(10) 0.008(13)
N1 0.120(9) 0.082(5) 0.090(5) 0.002(4) -0.003(5) 0.006(5)
N2 0.096(8) 0.088(4) 0.102(6) 0.017(4) 0.003(5) 0.012(6)
N3 0.133(9) 0.085(5) 0.100(6) 0.014(4) 0.025(5) 0.016(5)
N4 0.141(9) 0.095(4) 0.096(6) 0.012(4) 0.026(5) 0.022(5)
N5 0.176(15) 0.124(10) 0.109(10) -0.001(7) 0.033(9) 0.041(10)
N6 0.171(13) 0.141(10) 0.114(9) -0.037(8) -0.020(8) 0.046(9)
N7 0.41(10) 0.20(3) 0.16(4) 0.08(3) 0.15(4) 0.16(4)
N7A 0.16(3) 0.17(2) 0.17(3) 0.051(19) 0.09(2) 0.06(2)
N8 0.29(5) 0.18(5) 0.127(17) 0.03(2) 0.09(2) 0.04(4)
N8A 0.24(5) 0.15(4) 0.149(18) 0.02(2) 0.09(2) 0.03(4)
C1 0.098(10) 0.087(5) 0.095(7) 0.013(5) 0.002(6) 0.011(6)
C2 0.098(10) 0.083(5) 0.088(6) 0.008(4) 0.004(6) 0.007(6)
C3 0.099(10) 0.091(5) 0.093(6) 0.015(5) 0.011(5) 0.015(6)
C4 0.089(9) 0.089(4) 0.084(6) 0.006(4) -0.002(6) 0.006(6)
C5 0.113(8) 0.089(5) 0.082(6) 0.002(5) 0.002(6) 0.010(6)
C6 0.093(10) 0.093(5) 0.095(6) 0.009(4) 0.010(6) 0.014(6)
C7 0.099(10) 0.086(4) 0.086(6) 0.006(4) 0.003(6) 0.009(6)
C8 0.105(10) 0.085(5) 0.092(6) 0.011(4) 0.010(6) 0.012(6)
C9 0.105(10) 0.084(5) 0.089(7) 0.009(4) 0.008(6) 0.010(6)
C9EA 0.48(6) 0.26(3) 0.56(6) 0.00(3) -0.24(5) 0.08(4)
C10 0.122(10) 0.090(5) 0.088(7) 0.008(5) 0.012(6) 0.017(6)
C11 0.116(10) 0.099(5) 0.086(6) 0.005(5) 0.006(6) 0.019(6)
C12 0.113(10) 0.100(5) 0.079(6) -0.008(5) 0.000(5) 0.005(6)
C13 0.105(10) 0.113(6) 0.083(6) -0.010(5) 0.000(6) 0.007(7)
C14 0.117(10) 0.107(5) 0.095(7) -0.009(5) 0.010(6) 0.010(7)
C15 0.098(9) 0.103(5) 0.084(6) -0.008(4) -0.006(5) 0.008(6)
C16 0.100(9) 0.095(5) 0.087(6) 0.003(4) -0.002(5) 0.017(6)
C17 0.102(10) 0.090(5) 0.092(6) 0.008(5) 0.003(5) 0.016(6)
C18 0.105(10) 0.086(5) 0.093(6) 0.007(5) -0.001(6) 0.010(6)
C19 0.100(11) 0.094(5) 0.110(7) 0.007(5) 0.021(7) 0.015(7)
C20 0.098(10) 0.089(5) 0.110(7) 0.000(5) -0.002(6) 0.005(7)
C21 0.109(11) 0.095(5) 0.110(7) -0.007(5) -0.012(7) 0.015(7)
C22 0.115(12) 0.100(5) 0.144(9) 0.008(6) -0.004(8) 0.023(7)
C23 0.120(12) 0.099(6) 0.152(9) 0.000(6) -0.028(8) 0.024(8)
C24 0.130(13) 0.100(6) 0.174(10) 0.012(7) -0.034(8) 0.016(8)
C29 0.133(13) 0.101(7) 0.177(10) 0.021(7) -0.031(8) 0.007(8)
C28 0.168(16) 0.102(7) 0.196(11) 0.031(7) -0.026(9) 0.009(10)
C27 0.162(16) 0.109(8) 0.235(13) 0.032(9) -0.017(10) 0.018(10)
C26 0.182(16) 0.093(6) 0.245(13) 0.020(7) 0.000(10) 0.001(8)
C25 0.127(14) 0.086(6) 0.231(12) 0.010(7) -0.015(9) -0.003(8)
C30 0.128(14) 0.103(7) 0.173(10) 0.032(6) -0.001(9) 0.010(8)
C31 0.100(11) 0.096(6) 0.143(8) 0.015(6) -0.009(7) 0.011(7)
C32 0.113(11) 0.092(6) 0.128(8) 0.013(6) 0.007(7) 0.006(7)
C33 0.114(11) 0.107(8) 0.099(7) -0.017(5) -0.014(7) 0.011(8)
C34 0.124(14) 0.121(11) 0.094(9) -0.010(7) 0.009(8) 0.026(10)
C35 0.122(12) 0.114(9) 0.114(9) -0.031(7) -0.016(8) 0.013(9)
C36 0.189(11) 0.094(6) 0.255(12) 0.027(7) 0.006(7) 0.000(6)
C37 0.114(7) 0.105(9) 0.093(7) 0.017(6) 0.013(6) 0.027(7)
C38 0.114(7) 0.117(10) 0.107(9) 0.015(8) 0.015(6) 0.025(7)
C39 0.117(8) 0.136(12) 0.106(9) 0.013(8) 0.011(7) 0.002(9)
C40 0.117(8) 0.194(16) 0.158(13) 0.033(11) 0.015(8) -0.008(10)
C41 0.118(12) 0.227(19) 0.183(14) 0.060(13) 0.029(10) 0.002(13)
C42 0.21(2) 0.204(19) 0.185(16) 0.048(13) 0.054(14) 0.012(15)
C43 0.17(2) 0.213(19) 0.171(16) 0.048(13) 0.028(12) -0.003(15)
C44 0.25(3) 0.32(3) 0.29(2) 0.16(2) 0.058(19) 0.03(2)
C45 0.29(4) 0.34(3) 0.30(2) 0.17(2) 0.08(2) 0.03(3)
C46 0.32(6) 0.52(9) 0.29(2) 0.13(3) 0.08(3) -0.01(6)
C46A 0.17(5) 0.32(3) 0.26(4) 0.15(3) 0.01(3) -0.02(3)
C47 0.62(18) 0.89(16) 0.32(3) 0.26(6) -0.05(6) -0.35(15)
C47A 0.27(8) 0.32(6) 0.27(4) 0.16(4) 0.04(4) 0.00(5)
C48 0.176(11) 0.129(9) 0.136(9) 0.054(7) 0.071(8) 0.072(9)
C49 0.192(12) 0.155(9) 0.193(14) 0.085(8) 0.029(10) 0.052(10)
C50 0.33(2) 0.161(10) 0.30(2) 0.074(11) -0.077(17) 0.040(14)
C51 0.33(2) 0.175(17) 0.39(3) 0.123(17) -0.123(19) -0.012(18)
C52 0.44(4) 0.180(17) 0.43(3) 0.108(17) -0.21(3) 0.044(19)
C53 0.48(5) 0.25(2) 0.43(3) 0.06(2) -0.22(3) 0.13(3)
C54 0.85(11) 0.30(5) 0.58(6) -0.09(4) -0.36(6) 0.23(5)
C55 0.231(19) 0.170(10) 0.184(15) 0.090(9) 0.027(14) 0.064(13)
C56 0.28(3) 0.173(10) 0.197(16) 0.096(9) 0.081(17) 0.104(15)
C57 0.32(3) 0.171(11) 0.169(16) 0.080(10) 0.039(17) 0.096(17)
C58 0.57(5) 0.181(11) 0.189(18) 0.077(12) 0.08(3) 0.17(2)
C59 0.11(3) 0.105(16) 0.085(12) -0.013(12) 0.005(15) 0.005(16)
C59A 0.14(3) 0.130(15) 0.097(14) -0.005(12) 0.02(2) 0.013(18)
C60 0.11(3) 0.131(14) 0.114(16) 0.014(12) 0.024(19) 0.023(16)
C60A 0.09(3) 0.144(15) 0.105(16) 0.010(13) 0.010(18) 0.019(16)
C61 0.09(3) 0.130(12) 0.107(14) 0.009(10) 0.015(15) 0.014(14)
C61A 0.14(3) 0.158(15) 0.123(17) 0.025(13) 0.04(2) 0.042(19)
C62 0.12(3) 0.134(13) 0.107(16) 0.012(12) 0.023(19) 0.019(16)
C63 0.067(19) 0.125(13) 0.081(13) -0.008(11) -0.015(10) -0.019(13)
C64 0.18(4) 0.141(14) 0.111(19) 0.016(13) 0.05(2) 0.022(18)
C69 0.12(2) 0.134(12) 0.074(14) -0.001(10) -0.001(12) 0.005(13)
C70 0.13(3) 0.126(12) 0.076(14) -0.001(11) 0.004(13) 0.013(13)
C71 0.08(2) 0.128(12) 0.085(14) 0.003(10) -0.007(12) 0.006(13)
C62A 0.08(3) 0.139(14) 0.093(13) 0.001(11) -0.007(13) 0.006(14)
C63A 0.11(3) 0.141(14) 0.102(14) 0.007(13) 0.009(14) 0.015(16)
C65 0.09(2) 0.155(14) 0.085(15) 0.010(12) -0.005(12) -0.010(13)
C66 0.15(2) 0.162(14) 0.088(16) 0.017(12) 0.019(16) 0.006(14)
C67 0.12(2) 0.156(15) 0.069(14) 0.008(11) -0.013(12) -0.004(14)
C68 0.12(2) 0.135(13) 0.061(14) -0.003(11) -0.012(11) 0.003(13)
C69A 0.08(2) 0.134(13) 0.082(14) -0.007(11) -0.020(14) 0.002(14)
C64A 0.16(3) 0.145(14) 0.116(17) 0.014(12) 0.033(18) 0.030(16)
C65A 0.10(2) 0.147(14) 0.099(15) 0.011(12) 0.002(13) 0.017(15)
C66A 0.16(3) 0.145(15) 0.099(18) 0.009(12) 0.018(17) 0.027(16)
C67A 0.112(19) 0.142(12) 0.070(15) -0.005(10) -0.024(13) 0.012(11)
C68A 0.14(2) 0.132(14) 0.072(15) -0.012(12) -0.014(13) 0.008(14)
C70A 0.10(3) 0.146(15) 0.093(15) 0.006(13) -0.004(14) 0.021(15)
C71A 0.13(3) 0.151(14) 0.101(15) 0.012(12) 0.014(18) 0.032(16)
C72 0.25(5) 0.147(16) 0.14(2) 0.040(16) 0.09(3) 0.07(2)
C72A 0.058(17) 0.130(13) 0.076(11) -0.011(9) -0.029(10) -0.005(12)
C73 0.26(6) 0.162(15) 0.115(19) 0.034(14) 0.07(3) 0.09(2)
C73A 0.09(3) 0.142(16) 0.126(16) 0.017(12) 0.030(16) 0.014(16)
C74 0.33(8) 0.168(19) 0.12(3) 0.04(2) 0.10(4) 0.12(3)
C74A 0.07(2) 0.124(18) 0.103(19) -0.003(14) 0.022(16) 0.006(16)
C75 0.24(4) 0.18(3) 0.118(17) 0.05(2) 0.07(2) 0.11(3)
C75A 0.16(4) 0.13(3) 0.136(16) 0.026(16) 0.059(19) 0.02(3)
C76 0.178(18) 0.185(15) 0.106(14) 0.035(10) 0.036(11) 0.011(11)
C76A 0.123(13) 0.148(13) 0.096(11) 0.008(10) -0.006(9) 0.021(9)
C77 0.145(12) 0.108(5) 0.097(9) -0.018(6) 0.004(8) 0.016(8)
C78 0.217(15) 0.229(14) 0.197(17) -0.039(13) -0.032(13) 0.125(13)
C79 0.38(3) 0.248(16) 0.21(2) 0.020(17) 0.04(2) 0.202(19)
C80 0.51(4) 0.245(15) 0.16(2) -0.008(16) 0.07(2) 0.17(2)
C81 0.39(4) 0.239(15) 0.19(2) -0.040(15) 0.04(2) 0.14(2)
C82 0.59(7) 0.31(3) 0.34(3) 0.09(3) 0.04(4) 0.19(4)
C83 0.45(4) 0.30(3) 0.58(4) 0.16(3) 0.26(4) 0.19(3)
C84 0.54(3) 0.30(4) 0.63(4) 0.16(3) 0.22(4) 0.24(3)
C85 0.50(2) 0.49(2) 0.50(2) 0.183(13) 0.062(10) 0.089(10)
C86 0.50(2) 0.49(2) 0.49(2) 0.189(12) 0.058(10) 0.073(10)
C87 0.54(3) 0.54(3) 0.52(2) 0.213(19) 0.091(18) 0.07(2)
C88 0.136(10) 0.097(5) 0.126(9) 0.016(6) 0.043(7) 0.024(6)
C89 0.176(12) 0.131(9) 0.151(11) -0.006(9) 0.021(8) 0.000(6)
C90 0.164(13) 0.161(13) 0.132(12) -0.021(10) -0.016(9) 0.006(10)
C91 0.19(2) 0.30(2) 0.181(19) 0.010(16) 0.023(14) 0.056(16)
C92 0.152(19) 0.31(2) 0.22(2) -0.004(18) -0.026(16) 0.035(13)
C93 0.19(2) 0.30(2) 0.38(3) 0.03(2) -0.05(2) 0.041(16)
C94 0.28(3) 0.35(3) 0.36(3) 0.02(3) -0.06(2) 0.11(2)
C95 0.45(3) 0.47(3) 0.47(3) 0.19(2) 0.014(18) 0.12(2)
C96 0.237(19) 0.132(9) 0.24(2) -0.001(12) 0.019(14) -0.029(7)
C97 0.35(3) 0.139(10) 0.21(2) -0.001(15) 0.032(19) 0.024(12)
C98 0.28(2) 0.144(10) 0.29(3) 0.016(17) -0.105(19) -0.008(12)
C99 0.45(4) 0.197(16) 0.23(2) 0.04(2) -0.05(2) 0.11(2)

loop_
_atom_type_symbol
_atom_type_description
_atom_type_scat_dispersion_real
_atom_type_scat_dispersion_imag
_atom_type_scat_source
C C 0.0181 0.0091 'International Tables Vol C Tables 4.2.6.8 and 6.1.1.4'
H H 0.0000 0.0000 'International Tables Vol C Tables 4.2.6.8 and 6.1.1.4'
F F 0.0727 0.0534 'International Tables Vol C Tables 4.2.6.8 and 6.1.1.4'
N N 0.0311 0.0180 'International Tables Vol C Tables 4.2.6.8 and 6.1.1.4'
O O 0.0492 0.0322 'International Tables Vol C Tables 4.2.6.8 and 6.1.1.4'
S S 0.3331 0.5567 'International Tables Vol C Tables 4.2.6.8 and 6.1.1.4'

loop_
_exptl_crystal_face_index_h
_exptl_crystal_face_index_k
_exptl_crystal_face_index_l
_exptl_crystal_face_perp_dist
0 1 0 0.0152
0 -1 0 0.0152
-1 0 0 0.0057
1 0 0 0.0057
0 0 -1 0.1417
0 0 1 0.1417

loop_
_geom_angle_atom_site_label_1
_geom_angle_atom_site_label_2
_geom_angle_atom_site_label_3
_geom_angle
_geom_angle_site_symmetry_1
_geom_angle_site_symmetry_3
_geom_angle_publ_flag
N1 S1 N2 99.3(6) . . ?
C3 S2 C4 88.7(7) . . ?
C7 S3 C6 89.7(7) . . ?
C12 S4 C13 89.8(8) . . ?
C15 S5 C16 88.2(7) . . ?
C18 N1 S1 106.5(10) . . ?
C1 N2 S1 107.9(9) . . ?
C8 N3 C9 105.5(12) . . ?
C8 N3 C48 122.3(12) . . ?
C9 N3 C48 129.9(12) . . ?
C10 N4 C11 105.3(12) . . ?
C10 N4 C88 128.0(12) . . ?
C88 N4 C11 119.9(13) . . ?
N2 C1 C2 129.6(13) . . ?
N2 C1 C18 110.2(13) . . ?
C2 C1 C18 120.1(15) . . ?
C1 C2 C3 129.8(15) . . ?
C1 C2 C9 122.9(13) . . ?
C9 C2 C3 107.2(13) . . ?
C2 C3 S2 139.2(13) . . ?
C8 C3 S2 115.2(11) . . ?
C8 C3 C2 105.4(14) . . ?
C5 C4 S2 132.4(13) . . ?
C5 C4 C7 112.8(13) . . ?
C7 C4 S2 114.8(10) . . ?
C4 C5 C37 121.9(13) . . ?
C6 C5 C4 111.0(13) . . ?
C6 C5 C37 127.1(12) . . ?
C5 C6 S3 113.1(10) . . ?
C5 C6 C19 123.4(14) . . ?
C19 C6 S3 123.5(12) . . ?
C4 C7 S3 113.3(10) . . ?
C8 C7 S3 137.6(13) . . ?
C8 C7 C4 109.0(13) . . ?
N3 C8 C7 134.7(15) . . ?
C3 C8 N3 112.9(12) . . ?
C3 C8 C7 112.2(14) . . ?
N3 C9 C10 132.5(15) . . ?
C2 C9 N3 109.0(12) . . ?
C2 C9 C10 118.4(13) . . ?
H9EA C9EA H9EB 109.0 . . ?
C53 C9EA H9EA 111.0 . . ?
C53 C9EA H9EB 111.0 . . ?
C54 C9EA H9EA 111.0 . . ?
C54 C9EA H9EB 111.0 . . ?
C54 C9EA C53 103.7(18) . . ?
N4 C10 C9 131.3(14) . . ?
C17 C10 N4 111.9(13) . . ?
C17 C10 C9 116.7(15) . . ?
C12 C11 N4 133.7(16) . . ?
C16 C11 N4 108.6(13) . . ?
C16 C11 C12 117.7(14) . . ?
C11 C12 S4 138.5(13) . . ?
C15 C12 S4 116.4(11) . . ?
C15 C12 C11 104.7(15) . . ?
C14 C13 S4 112.7(12) . . ?
C14 C13 C59 127(2) . . ?
C14 C13 C59A 109(2) . . ?
C59 C13 S4 120(2) . . ?
C59A C13 S4 138(2) . . ?
C13 C14 C15 110.8(13) . . ?
C13 C14 C77 128.6(14) . . ?
C15 C14 C77 120.5(15) . . ?
C12 C15 S5 118.2(11) . . ?
C12 C15 C14 110.3(15) . . ?
C14 C15 S5 131.5(12) . . ?
C11 C16 S5 111.1(12) . . ?
C11 C16 C17 108.9(13) . . ?
C17 C16 S5 139.9(13) . . ?
C10 C17 C16 105.3(15) . . ?
C10 C17 C18 125.6(13) . . ?
C18 C17 C16 128.9(14) . . ?
N1 C18 C1 116.0(16) . . ?
N1 C18 C17 128.4(14) . . ?
C1 C18 C17 115.5(14) . . ?
C6 C19 H19 112.8 . . ?
C20 C19 C6 134.5(15) . . ?
C20 C19 H19 112.8 . . ?
C19 C20 C21 124.6(17) . . ?
C19 C20 C32 128.3(14) . . ?
C32 C20 C21 107.0(16) . . ?
C22 C21 C20 106.6(17) . . ?
C33 C21 C20 125.2(17) . . ?
C33 C21 C22 128.3(15) . . ?
C21 C22 C23 134.1(18) . . ?
C31 C22 C21 110.6(15) . . ?
C31 C22 C23 115.3(18) . . ?
C22 C23 H23 120.0 . . ?
C22 C23 C24 120.0(16) . . ?
C24 C23 H23 120.0 . . ?
C29 C24 C23 121.6(12) . . ?
C29 C24 C25 120.0 . . ?
C25 C24 C23 118.4(12) . . ?
C24 C29 C30 116.0(13) . . ?
C28 C29 C24 120.0 . . ?
C28 C29 C30 123.9(13) . . ?
C29 C28 H28 120.0 . . ?
C29 C28 C27 120.0 . . ?
C27 C28 H28 120.0 . . ?
C28 C27 H27 120.0 . . ?
C28 C27 C26 120.0 . . ?
C26 C27 H27 120.0 . . ?
C27 C26 C36 102.8(16) . . ?
C25 C26 C27 120.0 . . ?
C25 C26 C36 136.8(16) . . ?
C24 C25 H25 120.0 . . ?
C26 C25 C24 120.0 . . ?
C26 C25 H25 120.0 . . ?
C29 C30 H30 118.2 . . ?
C31 C30 C29 123.6(18) . . ?
C31 C30 H30 118.2 . . ?
C22 C31 C32 107.2(18) . . ?
C30 C31 C22 123.2(17) . . ?
C30 C31 C32 129.5(18) . . ?
O1 C32 C20 126.7(16) . . ?
O1 C32 C31 124.8(19) . . ?
C20 C32 C31 108.5(16) . . ?
C21 C33 C34 129.8(15) . . ?
C21 C33 C35 120.2(17) . . ?
C34 C33 C35 110.1(16) . . ?
N5 C34 C33 174(2) . . ?
N6 C35 C33 179(2) . . ?
F2 C36 F1 109(3) . . ?
F2 C36 F3 120(3) . . ?
F2 C36 C26 135(3) . . ?
F3 C36 F1 88.8(18) . . ?
F3 C36 C26 100.1(16) . . ?
C26 C36 F1 89.9(16) . . ?
C5 C37 H37A 110.2 . . ?
C5 C37 H37B 110.2 . . ?
H37A C37 H37B 108.5 . . ?
C38 C37 C5 107.7(10) . . ?
C38 C37 H37A 110.2 . . ?
C38 C37 H37B 110.2 . . ?
C37 C38 H38A 109.8 . . ?
C37 C38 H38B 109.8 . . ?
C37 C38 C39 109.5(10) . . ?
H38A C38 H38B 108.2 . . ?
C39 C38 H38A 109.8 . . ?
C39 C38 H38B 109.8 . . ?
C38 C39 H39A 108.8 . . ?
C38 C39 H39B 108.8 . . ?
C38 C39 C40 113.9(12) . . ?
H39A C39 H39B 107.7 . . ?
C40 C39 H39A 108.8 . . ?
C40 C39 H39B 108.8 . . ?
C39 C40 H40A 107.8 . . ?
C39 C40 H40B 107.8 . . ?
H40A C40 H40B 107.2 . . ?
C41 C40 C39 117.8(14) . . ?
C41 C40 H40A 107.8 . . ?
C41 C40 H40B 107.8 . . ?
C40 C41 H41A 110.5 . . ?
C40 C41 H41B 110.5 . . ?
H41A C41 H41B 108.7 . . ?
C42 C41 C40 106.2(14) . . ?
C42 C41 H41A 110.5 . . ?
C42 C41 H41B 110.5 . . ?
C41 C42 H42A 110.3 . . ?
C41 C42 H42B 110.3 . . ?
C41 C42 C43 107.1(14) . . ?
H42A C42 H42B 108.5 . . ?
C43 C42 H42A 110.3 . . ?
C43 C42 H42B 110.3 . . ?
C42 C43 H43A 108.0 . . ?
C42 C43 H43B 108.0 . . ?
C42 C43 C44 117.0(19) . . ?
H43A C43 H43B 107.3 . . ?
C44 C43 H43A 108.0 . . ?
C44 C43 H43B 108.0 . . ?
C43 C44 H44A 107.0 . . ?
C43 C44 H44B 107.0 . . ?
C43 C44 C45 121(2) . . ?
H44A C44 H44B 106.8 . . ?
C45 C44 H44A 107.0 . . ?
C45 C44 H44B 107.0 . . ?
C44 C45 H45A 110.0 . . ?
C44 C45 H45B 110.0 . . ?
C44 C45 H45C 111.6 . . ?
C44 C45 H45D 111.6 . . ?
H45A C45 H45B 108.4 . . ?
H45C C45 H45D 109.4 . . ?
C46 C45 C44 108(4) . . ?
C46 C45 H45A 110.0 . . ?
C46 C45 H45B 110.0 . . ?
C46A C45 C44 100.9(17) . . ?
C46A C45 H45C 111.6 . . ?
C46A C45 H45D 111.6 . . ?
C45 C46 H46C 111.2 . . ?
C45 C46 H46D 111.2 . . ?
H46C C46 H46D 109.1 . . ?
C47 C46 C45 102.7(19) . . ?
C47 C46 H46C 111.2 . . ?
C47 C46 H46D 111.2 . . ?
C45 C46A H46A 112.3 . . ?
C45 C46A H46B 112.3 . . ?
H46A C46A H46B 109.9 . . ?
C47A C46A C45 97(4) . . ?
C47A C46A H46A 112.3 . . ?
C47A C46A H46B 112.3 . . ?
C46 C47 H47D 109.5 . . ?
C46 C47 H47E 109.5 . . ?
C46 C47 H47F 109.5 . . ?
H47D C47 H47E 109.5 . . ?
H47D C47 H47F 109.5 . . ?
H47E C47 H47F 109.5 . . ?
C46A C47A H47A 109.5 . . ?
C46A C47A H47B 109.5 . . ?
C46A C47A H47C 109.5 . . ?
H47A C47A H47B 109.5 . . ?
H47A C47A H47C 109.5 . . ?
H47B C47A H47C 109.5 . . ?
N3 C48 H48A 108.6 . . ?
N3 C48 H48B 108.6 . . ?
N3 C48 C49 114.5(14) . . ?
H48A C48 H48B 107.6 . . ?
C49 C48 H48A 108.6 . . ?
C49 C48 H48B 108.6 . . ?
C48 C49 H49 106.4 . . ?
C48 C49 C55 110.0(15) . . ?
C50 C49 C48 108.4(13) . . ?
C50 C49 H49 106.4 . . ?
C50 C49 C55 118.5(17) . . ?
C55 C49 H49 106.4 . . ?
C49 C50 H50A 110.1 . . ?
C49 C50 H50B 110.1 . . ?
C49 C50 C51 108.2(15) . . ?
H50A C50 H50B 108.4 . . ?
C51 C50 H50A 110.1 . . ?
C51 C50 H50B 110.1 . . ?
C50 C51 H51A 112.7 . . ?
C50 C51 H51B 112.7 . . ?
H51A C51 H51B 110.2 . . ?
C52 C51 C50 95(2) . . ?
C52 C51 H51A 112.7 . . ?
C52 C51 H51B 112.7 . . ?
C51 C52 H52A 105.9 . . ?
C51 C52 H52B 105.9 . . ?
H52A C52 H52B 106.2 . . ?
C53 C52 C51 126(2) . . ?
C53 C52 H52A 105.9 . . ?
C53 C52 H52B 105.9 . . ?
C9EA C53 H53A 110.0 . . ?
C9EA C53 H53B 110.0 . . ?
C52 C53 C9EA 108.4(19) . . ?
C52 C53 H53A 110.0 . . ?
C52 C53 H53B 110.0 . . ?
H53A C53 H53B 108.4 . . ?
C9EA C54 H54A 109.5 . . ?
C9EA C54 H54B 109.5 . . ?
C9EA C54 H54C 109.5 . . ?
H54A C54 H54B 109.5 . . ?
H54A C54 H54C 109.5 . . ?
H54B C54 H54C 109.5 . . ?
C49 C55 H55A 108.6 . . ?
C49 C55 H55B 108.6 . . ?
H55A C55 H55B 107.6 . . ?
C56 C55 C49 114.6(15) . . ?
C56 C55 H55A 108.6 . . ?
C56 C55 H55B 108.6 . . ?
C55 C56 H56A 110.2 . . ?
C55 C56 H56B 110.2 . . ?
H56A C56 H56B 108.5 . . ?
C57 C56 C55 107.6(13) . . ?
C57 C56 H56A 110.2 . . ?
C57 C56 H56B 110.2 . . ?
C56 C57 H57A 109.5 . . ?
C56 C57 H57B 109.5 . . ?
C56 C57 C58 110.8(14) . . ?
H57A C57 H57B 108.1 . . ?
C58 C57 H57A 109.5 . . ?
C58 C57 H57B 109.5 . . ?
C57 C58 H58A 109.5 . . ?
C57 C58 H58B 109.5 . . ?
C57 C58 H58C 109.5 . . ?
H58A C58 H58B 109.5 . . ?
H58A C58 H58C 109.5 . . ?
H58B C58 H58C 109.5 . . ?
C13 C59 H59 112.6 . . ?
C60 C59 C13 135(4) . . ?
C60 C59 H59 112.6 . . ?
C13 C59A H59A 119.1 . . ?
C13 C59A C60A 122(4) . . ?
C60A C59A H59A 119.1 . . ?
C59 C60 C61 121(5) . . ?
C59 C60 C72 122(5) . . ?
C61 C60 C72 116(6) . . ?
C59A C60A C61A 116(4) . . ?
C59A C60A C72A 132(5) . . ?
C72A C60A C61A 111(6) . . ?
C60 C61 C62 105(3) . . ?
C73 C61 C60 132(6) . . ?
C73 C61 C62 123(4) . . ?
C62A C61A C60A 94(5) . . ?
C73A C61A C60A 129(6) . . ?
C73A C61A C62A 137(7) . . ?
C63 C62 C61 134(3) . . ?
C63 C62 C71 120.0 . . ?
C71 C62 C61 106(3) . . ?
C62 C63 H63 120.0 . . ?
C64 C63 C62 120.0 . . ?
C64 C63 H63 120.0 . . ?
C63 C64 C65 120(2) . . ?
C69 C64 C63 120.0 . . ?
C69 C64 C65 120(2) . . ?
C64 C69 C70 120.0 . . ?
C64 C69 C68 116(2) . . ?
C70 C69 C68 124(2) . . ?
C69 C70 H70 120.0 . . ?
C71 C70 C69 120.0 . . ?
C71 C70 H70 120.0 . . ?
C62 C71 C72 119(2) . . ?
C70 C71 C62 120.0 . . ?
C70 C71 C72 121(2) . . ?
C63A C62A C61A 128(4) . . ?
C71A C62A C61A 126(6) . . ?
C71A C62A C63A 105(5) . . ?
C62A C63A H63A 115.1 . . ?
C62A C63A C64A 130(3) . . ?
C64A C63A H63A 115.1 . . ?
C64 C65 H65 120.6 . . ?
C66 C65 C64 119(4) . . ?
C66 C65 H65 120.6 . . ?
C65 C66 C67 127(5) . . ?
C65 C66 C76 121(5) . . ?
C76 C66 C67 111(5) . . ?
C66 C67 H67 123.5 . . ?
C68 C67 C66 113(5) . . ?
C68 C67 H67 123.5 . . ?
C69 C68 H68 118.1 . . ?
C67 C68 C69 124(3) . . ?
C67 C68 H68 118.1 . . ?
C64A C69A C68A 120.0 . . ?
C64A C69A C70A 121(3) . . ?
C68A C69A C70A 119(3) . . ?
C69A C64A C63A 113(3) . . ?
C69A C64A C65A 120.0 . . ?
C65A C64A C63A 127(3) . . ?
C64A C65A H65A 120.0 . . ?
C66A C65A C64A 120.0 . . ?
C66A C65A H65A 120.0 . . ?
C65A C66A H66A 120.0 . . ?
C67A C66A C65A 120.0 . . ?
C67A C66A H66A 120.0 . . ?
C66A C67A C76A 120(3) . . ?
C68A C67A C66A 120.0 . . ?
C68A C67A C76A 120(3) . . ?
C69A C68A H68A 120.0 . . ?
C67A C68A C69A 120.0 . . ?
C67A C68A H68A 120.0 . . ?
C69A C70A H70A 121.8 . . ?
C71A C70A C69A 116(4) . . ?
C71A C70A H70A 121.8 . . ?
C62A C71A C70A 134(5) . . ?
C62A C71A C72A 104(5) . . ?
C70A C71A C72A 122(4) . . ?
O2 C72 C60 134(6) . . ?
O2 C72 C71 129(5) . . ?
C60 C72 C71 94(4) . . ?
O2A C72A C60A 120(4) . . ?
O2A C72A C71A 135(5) . . ?
C71A C72A C60A 105(4) . . ?
C61 C73 C75 120(5) . . ?
C74 C73 C61 123(5) . . ?
C74 C73 C75 117(5) . . ?
C61A C73A C74A 131(6) . . ?
C61A C73A C75A 115(7) . . ?
C74A C73A C75A 113(4) . . ?
N7 C74 C73 173(9) . . ?
N7A C74A C73A 170(5) . . ?
N8 C75 C73 165(7) . . ?
N8A C75A C73A 174(6) . . ?
F4 C76 F5 101(5) . . ?
F4 C76 F6 100(4) . . ?
F4 C76 C66 128(5) . . ?
F6 C76 F5 92(4) . . ?
F6 C76 C66 117(5) . . ?
C66 C76 F5 112(4) . . ?
F4A C76A F5A 107(4) . . ?
F4A C76A C67A 110(4) . . ?
F5A C76A C67A 104(3) . . ?
F6A C76A F4A 112(4) . . ?
F6A C76A F5A 110(3) . . ?
F6A C76A C67A 114(4) . . ?
C14 C77 H77A 110.0 . . ?
C14 C77 H77B 110.0 . . ?
H77A C77 H77B 108.4 . . ?
C78 C77 C14 108.4(11) . . ?
C78 C77 H77A 110.0 . . ?
C78 C77 H77B 110.0 . . ?
C77 C78 H78A 110.4 . . ?
C77 C78 H78B 110.4 . . ?
C77 C78 C79 106.7(13) . . ?
H78A C78 H78B 108.6 . . ?
C79 C78 H78A 110.4 . . ?
C79 C78 H78B 110.4 . . ?
C78 C79 H79A 107.9 . . ?
C78 C79 H79B 107.9 . . ?
H79A C79 H79B 107.2 . . ?
C80 C79 C78 118(2) . . ?
C80 C79 H79A 107.9 . . ?
C80 C79 H79B 107.9 . . ?
C79 C80 H80A 106.1 . . ?
C79 C80 H80B 106.1 . . ?
C79 C80 C81 125(2) . . ?
H80A C80 H80B 106.3 . . ?
C81 C80 H80A 106.1 . . ?
C81 C80 H80B 106.1 . . ?
C80 C81 H81A 109.9 . . ?
C80 C81 H81B 109.9 . . ?
H81A C81 H81B 108.3 . . ?
C82 C81 C80 108.9(16) . . ?
C82 C81 H81A 109.9 . . ?
C82 C81 H81B 109.9 . . ?
C81 C82 H82A 110.6 . . ?
C81 C82 H82B 110.6 . . ?
C81 C82 C83 105.7(18) . . ?
H82A C82 H82B 108.7 . . ?
C83 C82 H82A 110.6 . . ?
C83 C82 H82B 110.6 . . ?
C82 C83 H83A 112.1 . . ?
C82 C83 H83B 112.1 . . ?
C82 C83 C84 98(3) . . ?
H83A C83 H83B 109.8 . . ?
C84 C83 H83A 112.1 . . ?
C84 C83 H83B 112.1 . . ?
C83 C84 H84A 113.3 . . ?
C83 C84 H84B 113.3 . . ?
H84A C84 H84B 110.7 . . ?
C85 C84 C83 92(3) . . ?
C85 C84 H84A 113.3 . . ?
C85 C84 H84B 113.3 . . ?
C84 C85 H85A 111.2 . . ?
C84 C85 H85B 111.2 . . ?
H85A C85 H85B 109.1 . . ?
C86 C85 C84 103.0(18) . . ?
C86 C85 H85A 111.2 . . ?
C86 C85 H85B 111.2 . . ?
C85 C86 H86A 111.3 . . ?
C85 C86 H86B 111.3 . . ?
C85 C86 C87 102.5(19) . . ?
H86A C86 H86B 109.2 . . ?
C87 C86 H86A 111.3 . . ?
C87 C86 H86B 111.3 . . ?
C86 C87 H87A 109.5 . . ?
C86 C87 H87B 109.5 . . ?
C86 C87 H87C 109.5 . . ?
H87A C87 H87B 109.5 . . ?
H87A C87 H87C 109.5 . . ?
H87B C87 H87C 109.5 . . ?
N4 C88 H88A 107.8 . . ?
N4 C88 H88B 107.8 . . ?
N4 C88 C89 118.2(13) . . ?
H88A C88 H88B 107.1 . . ?
C89 C88 H88A 107.8 . . ?
C89 C88 H88B 107.8 . . ?
C88 C89 H89 104.9 . . ?
C88 C89 C90 107.8(11) . . ?
C88 C89 C96 112.4(16) . . ?
C90 C89 H89 104.9 . . ?
C90 C89 C96 120.6(16) . . ?
C96 C89 H89 104.9 . . ?
C89 C90 H90A 109.7 . . ?
C89 C90 H90B 109.7 . . ?
H90A C90 H90B 108.2 . . ?
C91 C90 C89 110.0(15) . . ?
C91 C90 H90A 109.7 . . ?
C91 C90 H90B 109.7 . . ?
C90 C91 H91A 109.7 . . ?
C90 C91 H91B 109.7 . . ?
C90 C91 C92 110(2) . . ?
H91A C91 H91B 108.2 . . ?
C92 C91 H91A 109.7 . . ?
C92 C91 H91B 109.7 . . ?
C91 C92 H92A 108.8 . . ?
C91 C92 H92B 108.8 . . ?
H92A C92 H92B 107.7 . . ?
C93 C92 C91 114(2) . . ?
C93 C92 H92A 108.8 . . ?
C93 C92 H92B 108.8 . . ?
C92 C93 H93A 110.5 . . ?
C92 C93 H93B 110.5 . . ?
H93A C93 H93B 108.7 . . ?
C94 C93 C92 106.1(17) . . ?
C94 C93 H93A 110.5 . . ?
C94 C93 H93B 110.5 . . ?
C93 C94 H94A 111.2 . . ?
C93 C94 H94B 111.2 . . ?
C93 C94 C95 103.0(17) . . ?
H94A C94 H94B 109.1 . . ?
C95 C94 H94A 111.2 . . ?
C95 C94 H94B 111.2 . . ?
C94 C95 H95A 109.5 . . ?
C94 C95 H95B 109.5 . . ?
C94 C95 H95C 109.5 . . ?
H95A C95 H95B 109.5 . . ?
H95A C95 H95C 109.5 . . ?
H95B C95 H95C 109.5 . . ?
C89 C96 H96A 108.9 . . ?
C89 C96 H96B 108.9 . . ?
H96A C96 H96B 107.7 . . ?
C97 C96 C89 113.6(17) . . ?
C97 C96 H96A 108.9 . . ?
C97 C96 H96B 108.9 . . ?
C96 C97 H97A 109.8 . . ?
C96 C97 H97B 109.8 . . ?
C96 C97 C98 109.4(16) . . ?
H97A C97 H97B 108.2 . . ?
C98 C97 H97A 109.8 . . ?
C98 C97 H97B 109.8 . . ?
C97 C98 H98A 111.1 . . ?
C97 C98 H98B 111.1 . . ?
C97 C98 C99 103.3(16) . . ?
H98A C98 H98B 109.1 . . ?
C99 C98 H98A 111.1 . . ?
C99 C98 H98B 111.1 . . ?
C98 C99 H99A 109.5 . . ?
C98 C99 H99B 109.5 . . ?
C98 C99 H99C 109.5 . . ?
H99A C99 H99B 109.5 . . ?
H99A C99 H99C 109.5 . . ?
H99B C99 H99C 109.5 . . ?

loop_
_geom_bond_atom_site_label_1
_geom_bond_atom_site_label_2
_geom_bond_distance
_geom_bond_site_symmetry_2
_geom_bond_publ_flag
S1 N1 1.612(12) . ?
S1 N2 1.629(11) . ?
S2 C3 1.710(14) . ?
S2 C4 1.719(14) . ?
S3 C6 1.799(15) . ?
S3 C7 1.708(14) . ?
S4 C12 1.675(17) . ?
S4 C13 1.781(14) . ?
S5 C15 1.738(16) . ?
S5 C16 1.738(13) . ?
F1 C36 1.63(3) . ?
F2 C36 0.91(2) . ?
F3 C36 1.51(3) . ?
F4 C76 1.26(6) . ?
F4A C76A 1.28(5) . ?
F5 C76 1.45(5) . ?
F5A C76A 1.40(4) . ?
F6 C76 1.39(5) . ?
F6A C76A 1.25(5) . ?
O1 C32 1.224(17) . ?
O2 C72 1.05(4) . ?
O2A C72A 1.32(4) . ?
N1 C18 1.308(16) . ?
N2 C1 1.341(16) . ?
N3 C8 1.388(16) . ?
N3 C9 1.423(15) . ?
N3 C48 1.444(17) . ?
N4 C10 1.409(16) . ?
N4 C11 1.440(16) . ?
N4 C88 1.425(17) . ?
N5 C34 1.08(2) . ?
N6 C35 1.135(16) . ?
N7 C74 1.19(6) . ?
N7A C74A 1.13(7) . ?
N8 C75 1.13(4) . ?
N8A C75A 1.16(4) . ?
C1 C2 1.390(17) . ?
C1 C18 1.430(18) . ?
C2 C3 1.451(16) . ?
C2 C9 1.416(17) . ?
C3 C8 1.382(17) . ?
C4 C5 1.422(16) . ?
C4 C7 1.427(17) . ?
C5 C6 1.388(17) . ?
C5 C37 1.537(13) . ?
C6 C19 1.456(16) . ?
C7 C8 1.409(16) . ?
C9 C10 1.439(18) . ?
C9EA H9EA 0.9900 . ?
C9EA H9EB 0.9900 . ?
C9EA C53 1.53(2) . ?
C9EA C54 1.52(2) . ?
C10 C17 1.391(18) . ?
C11 C12 1.413(18) . ?
C11 C16 1.392(18) . ?
C12 C15 1.402(18) . ?
C13 C14 1.40(2) . ?
C13 C59 1.46(6) . ?
C13 C59A 1.43(6) . ?
C14 C15 1.457(19) . ?
C14 C77 1.531(14) . ?
C16 C17 1.445(18) . ?
C17 C18 1.431(18) . ?
C19 H19 0.9500 . ?
C19 C20 1.360(18) . ?
C20 C21 1.473(18) . ?
C20 C32 1.45(2) . ?
C21 C22 1.44(2) . ?
C21 C33 1.40(2) . ?
C22 C23 1.463(19) . ?
C22 C31 1.42(2) . ?
C23 H23 0.9500 . ?
C23 C24 1.488(19) . ?
C24 C29 1.3900 . ?
C24 C25 1.3900 . ?
C29 C28 1.3900 . ?
C29 C30 1.439(17) . ?
C28 H28 0.9500 . ?
C28 C27 1.3900 . ?
C27 H27 0.9500 . ?
C27 C26 1.3900 . ?
C26 C25 1.3900 . ?
C26 C36 1.52(2) . ?
C25 H25 0.9500 . ?
C30 H30 0.9500 . ?
C30 C31 1.38(2) . ?
C31 C32 1.45(2) . ?
C33 C34 1.48(3) . ?
C33 C35 1.49(2) . ?
C37 H37A 0.9900 . ?
C37 H37B 0.9900 . ?
C37 C38 1.511(13) . ?
C38 H38A 0.9900 . ?
C38 H38B 0.9900 . ?
C38 C39 1.525(14) . ?
C39 H39A 0.9900 . ?
C39 H39B 0.9900 . ?
C39 C40 1.558(15) . ?
C40 H40A 0.9900 . ?
C40 H40B 0.9900 . ?
C40 C41 1.556(15) . ?
C41 H41A 0.9900 . ?
C41 H41B 0.9900 . ?
C41 C42 1.492(16) . ?
C42 H42A 0.9900 . ?
C42 H42B 0.9900 . ?
C42 C43 1.534(16) . ?
C43 H43A 0.9900 . ?
C43 H43B 0.9900 . ?
C43 C44 1.544(17) . ?
C44 H44A 0.9900 . ?
C44 H44B 0.9900 . ?
C44 C45 1.550(18) . ?
C45 H45A 0.9900 . ?
C45 H45B 0.9900 . ?
C45 H45C 0.9900 . ?
C45 H45D 0.9900 . ?
C45 C46 1.55(2) . ?
C45 C46A 1.55(2) . ?
C46 H46C 0.9900 . ?
C46 H46D 0.9900 . ?
C46 C47 1.53(2) . ?
C46A H46A 0.9900 . ?
C46A H46B 0.9900 . ?
C46A C47A 1.52(2) . ?
C47 H47D 0.9800 . ?
C47 H47E 0.9800 . ?
C47 H47F 0.9800 . ?
C47A H47A 0.9800 . ?
C47A H47B 0.9800 . ?
C47A H47C 0.9800 . ?
C48 H48A 0.9900 . ?
C48 H48B 0.9900 . ?
C48 C49 1.534(15) . ?
C49 H49 1.0000 . ?
C49 C50 1.481(16) . ?
C49 C55 1.555(15) . ?
C50 H50A 0.9900 . ?
C50 H50B 0.9900 . ?
C50 C51 1.515(18) . ?
C51 H51A 0.9900 . ?
C51 H51B 0.9900 . ?
C51 C52 1.508(18) . ?
C52 H52A 0.9900 . ?
C52 H52B 0.9900 . ?
C52 C53 1.433(19) . ?
C53 H53A 0.9900 . ?
C53 H53B 0.9900 . ?
C54 H54A 0.9800 . ?
C54 H54B 0.9800 . ?
C54 H54C 0.9800 . ?
C55 H55A 0.9900 . ?
C55 H55B 0.9900 . ?
C55 C56 1.515(16) . ?
C56 H56A 0.9900 . ?
C56 H56B 0.9900 . ?
C56 C57 1.473(15) . ?
C57 H57A 0.9900 . ?
C57 H57B 0.9900 . ?
C57 C58 1.521(16) . ?
C58 H58A 0.9800 . ?
C58 H58B 0.9800 . ?
C58 H58C 0.9800 . ?
C59 H59 0.9500 . ?
C59 C60 1.34(8) . ?
C59A H59A 0.9500 . ?
C59A C60A 1.47(9) . ?
C60 C61 1.49(8) . ?
C60 C72 1.57(7) . ?
C60A C61A 1.60(8) . ?
C60A C72A 1.57(8) . ?
C61 C62 1.57(6) . ?
C61 C73 1.36(6) . ?
C61A C62A 1.50(7) . ?
C61A C73A 1.20(6) . ?
C62 C63 1.3900 . ?
C62 C71 1.3900 . ?
C63 H63 0.9500 . ?
C63 C64 1.3900 . ?
C64 C69 1.3900 . ?
C64 C65 1.40(4) . ?
C69 C70 1.3900 . ?
C69 C68 1.44(4) . ?
C70 H70 0.9500 . ?
C70 C71 1.3900 . ?
C71 C72 1.61(6) . ?
C62A C63A 1.45(5) . ?
C62A C71A 1.33(5) . ?
C63A H63A 0.9500 . ?
C63A C64A 1.46(4) . ?
C65 H65 0.9500 . ?
C65 C66 1.29(5) . ?
C66 C67 1.40(5) . ?
C66 C76 1.40(6) . ?
C67 H67 0.9500 . ?
C67 C68 1.38(4) . ?
C68 H68 0.9500 . ?
C69A C64A 1.3900 . ?
C69A C68A 1.3900 . ?
C69A C70A 1.43(4) . ?
C64A C65A 1.3900 . ?
C65A H65A 0.9500 . ?
C65A C66A 1.3900 . ?
C66A H66A 0.9500 . ?
C66A C67A 1.3900 . ?
C67A C68A 1.3900 . ?
C67A C76A 1.50(6) . ?
C68A H68A 0.9500 . ?
C70A H70A 0.9500 . ?
C70A C71A 1.37(5) . ?
C71A C72A 1.54(6) . ?
C73 C74 1.33(6) . ?
C73 C75 1.44(6) . ?
C73A C74A 1.39(7) . ?
C73A C75A 1.54(6) . ?
C77 H77A 0.9900 . ?
C77 H77B 0.9900 . ?
C77 C78 1.529(15) . ?
C78 H78A 0.9900 . ?
C78 H78B 0.9900 . ?
C78 C79 1.540(16) . ?
C79 H79A 0.9900 . ?
C79 H79B 0.9900 . ?
C79 C80 1.485(19) . ?
C80 H80A 0.9900 . ?
C80 H80B 0.9900 . ?
C80 C81 1.546(17) . ?
C81 H81A 0.9900 . ?
C81 H81B 0.9900 . ?
C81 C82 1.473(19) . ?
C82 H82A 0.9900 . ?
C82 H82B 0.9900 . ?
C82 C83 1.535(19) . ?
C83 H83A 0.9900 . ?
C83 H83B 0.9900 . ?
C83 C84 1.54(2) . ?
C84 H84A 0.9900 . ?
C84 H84B 0.9900 . ?
C84 C85 1.54(2) . ?
C85 H85A 0.9900 . ?
C85 H85B 0.9900 . ?
C85 C86 1.53(2) . ?
C86 H86A 0.9900 . ?
C86 H86B 0.9900 . ?
C86 C87 1.53(2) . ?
C87 H87A 0.9800 . ?
C87 H87B 0.9800 . ?
C87 H87C 0.9800 . ?
C88 H88A 0.9900 . ?
C88 H88B 0.9900 . ?
C88 C89 1.529(15) . ?
C89 H89 1.0000 . ?
C89 C90 1.533(15) . ?
C89 C96 1.555(16) . ?
C90 H90A 0.9900 . ?
C90 H90B 0.9900 . ?
C90 C91 1.497(17) . ?
C91 H91A 0.9900 . ?
C91 H91B 0.9900 . ?
C91 C92 1.581(17) . ?
C92 H92A 0.9900 . ?
C92 H92B 0.9900 . ?
C92 C93 1.517(19) . ?
C93 H93A 0.9900 . ?
C93 H93B 0.9900 . ?
C93 C94 1.514(19) . ?
C94 H94A 0.9900 . ?
C94 H94B 0.9900 . ?
C94 C95 1.58(2) . ?
C95 H95A 0.9800 . ?
C95 H95B 0.9800 . ?
C95 H95C 0.9800 . ?
C96 H96A 0.9900 . ?
C96 H96B 0.9900 . ?
C96 C97 1.497(17) . ?
C97 H97A 0.9900 . ?
C97 H97B 0.9900 . ?
C97 C98 1.508(18) . ?
C98 H98A 0.9900 . ?
C98 H98B 0.9900 . ?
C98 C99 1.592(18) . ?
C99 H99A 0.9800 . ?
C99 H99B 0.9800 . ?
C99 H99C 0.9800 . ?

loop_
_geom_torsion_atom_site_label_1
_geom_torsion_atom_site_label_2
_geom_torsion_atom_site_label_3
_geom_torsion_atom_site_label_4
_geom_torsion
_geom_torsion_site_symmetry_1
_geom_torsion_site_symmetry_2
_geom_torsion_site_symmetry_3
_geom_torsion_site_symmetry_4
_geom_torsion_publ_flag
S1 N1 C18 C1 2.2(15) . . . . ?
S1 N1 C18 C17 -176.2(12) . . . . ?
S1 N2 C1 C2 179.5(12) . . . . ?
S1 N2 C1 C18 1.8(14) . . . . ?
S2 C3 C8 N3 -177.6(9) . . . . ?
S2 C3 C8 C7 -1.3(16) . . . . ?
S2 C4 C5 C6 -178.8(11) . . . . ?
S2 C4 C5 C37 1.5(19) . . . . ?
S2 C4 C7 S3 177.5(6) . . . . ?
S2 C4 C7 C8 0.9(15) . . . . ?
S3 C6 C19 C20 -2(2) . . . . ?
S3 C7 C8 N3 0(3) . . . . ?
S3 C7 C8 C3 -175.0(12) . . . . ?
S4 C12 C15 S5 177.2(7) . . . . ?
S4 C12 C15 C14 -2.8(16) . . . . ?
S4 C13 C14 C15 -2.3(16) . . . . ?
S4 C13 C14 C77 -178.6(11) . . . . ?
S4 C13 C59 C60 19(8) . . . . ?
S4 C13 C59A C60A -7(9) . . . . ?
S5 C16 C17 C10 -178.6(13) . . . . ?
S5 C16 C17 C18 -3(3) . . . . ?
N1 S1 N2 C1 -0.6(10) . . . . ?
N2 S1 N1 C18 -0.9(10) . . . . ?
N2 C1 C2 C3 6(3) . . . . ?
N2 C1 C2 C9 -178.4(14) . . . . ?
N2 C1 C18 N1 -2.7(18) . . . . ?
N2 C1 C18 C17 175.8(12) . . . . ?
N3 C9 C10 N4 -1(3) . . . . ?
N3 C9 C10 C17 174.3(13) . . . . ?
N3 C48 C49 C50 60(2) . . . . ?
N3 C48 C49 C55 -168.7(13) . . . . ?
N4 C10 C17 C16 -0.6(16) . . . . ?
N4 C10 C17 C18 -176.1(12) . . . . ?
N4 C11 C12 S4 8(3) . . . . ?
N4 C11 C12 C15 180.0(14) . . . . ?
N4 C11 C16 S5 178.8(8) . . . . ?
N4 C11 C16 C17 -0.8(16) . . . . ?
N4 C88 C89 C90 -45.7(19) . . . . ?
N4 C88 C89 C96 179.1(15) . . . . ?
C1 C2 C3 S2 -8(3) . . . . ?
C1 C2 C3 C8 176.2(14) . . . . ?
C1 C2 C9 N3 -176.2(12) . . . . ?
C1 C2 C9 C10 7(2) . . . . ?
C2 C1 C18 N1 179.3(12) . . . . ?
C2 C1 C18 C17 -2.1(19) . . . . ?
C2 C3 C8 N3 -0.7(16) . . . . ?
C2 C3 C8 C7 175.6(11) . . . . ?
C2 C9 C10 N4 174.5(14) . . . . ?
C2 C9 C10 C17 -10(2) . . . . ?
C3 S2 C4 C5 -178.2(13) . . . . ?
C3 S2 C4 C7 -1.4(11) . . . . ?
C3 C2 C9 N3 0.0(15) . . . . ?
C3 C2 C9 C10 -176.8(12) . . . . ?
C4 S2 C3 C2 -173.8(16) . . . . ?
C4 S2 C3 C8 1.5(11) . . . . ?
C4 C5 C6 S3 -1.9(15) . . . . ?
C4 C5 C6 C19 176.1(11) . . . . ?
C4 C5 C37 C38 93.0(14) . . . . ?
C4 C7 C8 N3 175.4(14) . . . . ?
C4 C7 C8 C3 0.2(16) . . . . ?
C5 C4 C7 S3 -5.1(15) . . . . ?
C5 C4 C7 C8 178.4(11) . . . . ?
C5 C6 C19 C20 -179.4(16) . . . . ?
C5 C37 C38 C39 176.7(12) . . . . ?
C6 S3 C7 C4 3.3(11) . . . . ?
C6 S3 C7 C8 178.4(15) . . . . ?
C6 C5 C37 C38 -86.8(16) . . . . ?
C6 C19 C20 C21 -179.2(14) . . . . ?
C6 C19 C20 C32 1(3) . . . . ?
C7 S3 C6 C5 -0.8(11) . . . . ?
C7 S3 C6 C19 -178.8(11) . . . . ?
C7 C4 C5 C6 4.4(16) . . . . ?
C7 C4 C5 C37 -175.4(11) . . . . ?
C8 N3 C9 C2 -0.4(15) . . . . ?
C8 N3 C9 C10 175.8(14) . . . . ?
C8 N3 C48 C49 64.5(17) . . . . ?
C9 N3 C8 C3 0.7(16) . . . . ?
C9 N3 C8 C7 -174.4(15) . . . . ?
C9 N3 C48 C49 -95.7(18) . . . . ?
C9 C2 C3 S2 176.1(13) . . . . ?
C9 C2 C3 C8 0.4(15) . . . . ?
C9 C10 C17 C16 -177.1(12) . . . . ?
C9 C10 C17 C18 7(2) . . . . ?
C10 N4 C11 C12 178.7(15) . . . . ?
C10 N4 C11 C16 0.5(15) . . . . ?
C10 N4 C88 C89 -44(2) . . . . ?
C10 C17 C18 N1 177.0(14) . . . . ?
C10 C17 C18 C1 -1(2) . . . . ?
C11 N4 C10 C9 176.0(14) . . . . ?
C11 N4 C10 C17 0.1(16) . . . . ?
C11 N4 C88 C89 102.5(16) . . . . ?
C11 C12 C15 S5 2.9(15) . . . . ?
C11 C12 C15 C14 -177.1(11) . . . . ?
C11 C16 C17 C10 0.9(16) . . . . ?
C11 C16 C17 C18 176.2(14) . . . . ?
C12 S4 C13 C14 0.7(12) . . . . ?
C12 S4 C13 C59 173(3) . . . . ?
C12 S4 C13 C59A 179(5) . . . . ?
C12 C11 C16 S5 0.3(17) . . . . ?
C12 C11 C16 C17 -179.4(11) . . . . ?
C13 S4 C12 C11 173.0(16) . . . . ?
C13 S4 C12 C15 1.2(11) . . . . ?
C13 C14 C15 S5 -176.9(11) . . . . ?
C13 C14 C15 C12 3.1(17) . . . . ?
C13 C14 C77 C78 -97(2) . . . . ?
C13 C59 C60 C61 173(5) . . . . ?
C13 C59 C60 C72 -15(10) . . . . ?
C13 C59A C60A C61A -174(6) . . . . ?
C13 C59A C60A C72A 18(10) . . . . ?
C14 C13 C59 C60 -170(5) . . . . ?
C14 C13 C59A C60A 171(5) . . . . ?
C14 C77 C78 C79 171.2(18) . . . . ?
C15 S5 C16 C11 1.2(11) . . . . ?
C15 S5 C16 C17 -179.3(16) . . . . ?
C15 C14 C77 C78 86.9(19) . . . . ?
C16 S5 C15 C12 -2.5(11) . . . . ?
C16 S5 C15 C14 177.5(14) . . . . ?
C16 C11 C12 S4 -174.2(12) . . . . ?
C16 C11 C12 C15 -1.9(18) . . . . ?
C16 C17 C18 N1 3(2) . . . . ?
C16 C17 C18 C1 -175.8(13) . . . . ?
C18 C1 C2 C3 -176.1(13) . . . . ?
C18 C1 C2 C9 -1(2) . . . . ?
C19 C20 C21 C22 178.9(14) . . . . ?
C19 C20 C21 C33 -2(2) . . . . ?
C19 C20 C32 O1 0(3) . . . . ?
C19 C20 C32 C31 -179.6(14) . . . . ?
C20 C21 C22 C23 -180.0(15) . . . . ?
C20 C21 C22 C31 1.5(17) . . . . ?
C20 C21 C33 C34 -2(3) . . . . ?
C20 C21 C33 C35 178.6(13) . . . . ?
C21 C20 C32 O1 179.6(15) . . . . ?
C21 C20 C32 C31 0.4(16) . . . . ?
C21 C22 C23 C24 178.7(15) . . . . ?
C21 C22 C31 C30 -178.5(14) . . . . ?
C21 C22 C31 C32 -1.2(18) . . . . ?
C22 C21 C33 C34 176.9(16) . . . . ?
C22 C21 C33 C35 -3(2) . . . . ?
C22 C23 C24 C29 3.8(17) . . . . ?
C22 C23 C24 C25 -177.7(10) . . . . ?
C22 C31 C32 O1 -178.7(15) . . . . ?
C22 C31 C32 C20 0.4(17) . . . . ?
C23 C22 C31 C30 3(2) . . . . ?
C23 C22 C31 C32 179.9(12) . . . . ?
C23 C24 C29 C28 178.4(11) . . . . ?
C23 C24 C29 C30 -4.2(13) . . . . ?
C23 C24 C25 C26 -178.5(11) . . . . ?
C24 C29 C28 C27 0.0 . . . . ?
C24 C29 C30 C31 4.0(19) . . . . ?
C29 C24 C25 C26 0.0 . . . . ?
C29 C28 C27 C26 0.0 . . . . ?
C29 C30 C31 C22 -3(3) . . . . ?
C29 C30 C31 C32 180.0(14) . . . . ?
C28 C29 C30 C31 -178.7(12) . . . . ?
C28 C27 C26 C25 0.0 . . . . ?
C28 C27 C26 C36 -173.8(14) . . . . ?
C27 C26 C25 C24 0.0 . . . . ?
C27 C26 C36 F1 -159.4(11) . . . . ?
C27 C26 C36 F2 83(5) . . . . ?
C27 C26 C36 F3 -70.7(18) . . . . ?
C25 C24 C29 C28 0.0 . . . . ?
C25 C24 C29 C30 177.4(11) . . . . ?
C25 C26 C36 F1 28(2) . . . . ?
C25 C26 C36 F2 -89(5) . . . . ?
C25 C26 C36 F3 117.3(18) . . . . ?
C30 C29 C28 C27 -177.2(12) . . . . ?
C30 C31 C32 O1 -2(3) . . . . ?
C30 C31 C32 C20 177.5(16) . . . . ?
C31 C22 C23 C24 -3(2) . . . . ?
C32 C20 C21 C22 -1.1(16) . . . . ?
C32 C20 C21 C33 177.7(14) . . . . ?
C33 C21 C22 C23 1(3) . . . . ?
C33 C21 C22 C31 -177.3(14) . . . . ?
C36 C26 C25 C24 171(2) . . . . ?
C37 C5 C6 S3 177.9(9) . . . . ?
C37 C5 C6 C19 -4(2) . . . . ?
C37 C38 C39 C40 -178.5(13) . . . . ?
C38 C39 C40 C41 163.6(14) . . . . ?
C39 C40 C41 C42 78(2) . . . . ?
C40 C41 C42 C43 178.6(16) . . . . ?
C41 C42 C43 C44 -180(2) . . . . ?
C42 C43 C44 C45 -179(3) . . . . ?
C43 C44 C45 C46 79(5) . . . . ?
C43 C44 C45 C46A -166(3) . . . . ?
C44 C45 C46 C47 154(7) . . . . ?
C44 C45 C46A C47A -161(4) . . . . ?
C48 N3 C8 C3 -163.6(13) . . . . ?
C48 N3 C8 C7 21(2) . . . . ?
C48 N3 C9 C2 162.3(14) . . . . ?
C48 N3 C9 C10 -22(2) . . . . ?
C48 C49 C50 C51 180(2) . . . . ?
C48 C49 C55 C56 73(2) . . . . ?
C49 C50 C51 C52 -172(2) . . . . ?
C49 C55 C56 C57 179.7(18) . . . . ?
C50 C49 C55 C56 -162(2) . . . . ?
C50 C51 C52 C53 132(4) . . . . ?
C51 C52 C53 C9EA 158(4) . . . . ?
C54 C9EA C53 C52 -169(5) . . . . ?
C55 C49 C50 C51 54(3) . . . . ?
C55 C56 C57 C58 178(2) . . . . ?
C59 C13 C14 C15 -174(3) . . . . ?
C59 C13 C14 C77 10(4) . . . . ?
C59 C60 C61 C62 174(5) . . . . ?
C59 C60 C61 C73 -10(9) . . . . ?
C59 C60 C72 O2 22(11) . . . . ?
C59 C60 C72 C71 -175(5) . . . . ?
C59A C13 C14 C15 179(3) . . . . ?
C59A C13 C14 C77 3(4) . . . . ?
C59A C60A C61A C62A -165(5) . . . . ?
C59A C60A C61A C73A 20(9) . . . . ?
C59A C60A C72A O2A -14(8) . . . . ?
C59A C60A C72A C71A 164(6) . . . . ?
C60 C61 C62 C63 -180(3) . . . . ?
C60 C61 C62 C71 1(3) . . . . ?
C60 C61 C73 C74 8(9) . . . . ?
C60 C61 C73 C75 -171(6) . . . . ?
C60A C61A C62A C63A 178(4) . . . . ?
C60A C61A C62A C71A -5(5) . . . . ?
C60A C61A C73A C74A 3(10) . . . . ?
C60A C61A C73A C75A -166(6) . . . . ?
C61 C60 C72 O2 -166(8) . . . . ?
C61 C60 C72 C71 -3(5) . . . . ?
C61 C62 C63 C64 -179(3) . . . . ?
C61 C62 C71 C70 179(2) . . . . ?
C61 C62 C71 C72 -3(3) . . . . ?
C61 C73 C75 N8 150(22) . . . . ?
C61A C60A C72A O2A 178(4) . . . . ?
C61A C60A C72A C71A -3(5) . . . . ?
C61A C62A C63A C64A 169(4) . . . . ?
C61A C62A C71A C70A -170(5) . . . . ?
C61A C62A C71A C72A 3(5) . . . . ?
C61A C73A C74A N7A -130(28) . . . . ?
C62 C61 C73 C74 -176(6) . . . . ?
C62 C61 C73 C75 4(7) . . . . ?
C62 C63 C64 C69 0.0 . . . . ?
C62 C63 C64 C65 -179(3) . . . . ?
C62 C71 C72 O2 168(6) . . . . ?
C62 C71 C72 C60 4(4) . . . . ?
C63 C62 C71 C70 0.0 . . . . ?
C63 C62 C71 C72 177(3) . . . . ?
C63 C64 C69 C70 0.0 . . . . ?
C63 C64 C69 C68 -177(2) . . . . ?
C63 C64 C65 C66 177(3) . . . . ?
C64 C69 C70 C71 0.0 . . . . ?
C64 C69 C68 C67 -4(4) . . . . ?
C64 C65 C66 C67 3(7) . . . . ?
C64 C65 C66 C76 179(4) . . . . ?
C69 C64 C65 C66 -2(4) . . . . ?
C69 C70 C71 C62 0.0 . . . . ?
C69 C70 C71 C72 -177(3) . . . . ?
C70 C69 C68 C67 179(2) . . . . ?
C70 C71 C72 O2 -15(9) . . . . ?
C70 C71 C72 C60 -179(3) . . . . ?
C71 C62 C63 C64 0.0 . . . . ?
C62A C61A C73A C74A -169(6) . . . . ?
C62A C61A C73A C75A 22(9) . . . . ?
C62A C63A C64A C69A 9(4) . . . . ?
C62A C63A C64A C65A -173(3) . . . . ?
C62A C71A C72A O2A 179(3) . . . . ?
C62A C71A C72A C60A 0(4) . . . . ?
C63A C62A C71A C70A 8(6) . . . . ?
C63A C62A C71A C72A -179(3) . . . . ?
C63A C64A C65A C66A -179(3) . . . . ?
C65 C64 C69 C70 179(3) . . . . ?
C65 C64 C69 C68 2(2) . . . . ?
C65 C66 C67 C68 -5(6) . . . . ?
C65 C66 C76 F4 -132(6) . . . . ?
C65 C66 C76 F5 102(5) . . . . ?
C65 C66 C76 F6 -2(7) . . . . ?
C66 C67 C68 C69 5(5) . . . . ?
C67 C66 C76 F4 44(7) . . . . ?
C67 C66 C76 F5 -81(5) . . . . ?
C67 C66 C76 F6 174(4) . . . . ?
C68 C69 C70 C71 177(3) . . . . ?
C69A C64A C65A C66A 0.0 . . . . ?
C69A C70A C71A C62A -8(7) . . . . ?
C69A C70A C71A C72A -179(3) . . . . ?
C64A C69A C68A C67A 0.0 . . . . ?
C64A C69A C70A C71A 6(4) . . . . ?
C64A C65A C66A C67A 0.0 . . . . ?
C65A C66A C67A C68A 0.0 . . . . ?
C65A C66A C67A C76A 174(3) . . . . ?
C66A C67A C68A C69A 0.0 . . . . ?
C66A C67A C76A F4A -43(4) . . . . ?
C66A C67A C76A F5A 71(3) . . . . ?
C66A C67A C76A F6A -170(2) . . . . ?
C68A C69A C64A C63A 179(3) . . . . ?
C68A C69A C64A C65A 0.0 . . . . ?
C68A C69A C70A C71A -179(3) . . . . ?
C68A C67A C76A F4A 131(3) . . . . ?
C68A C67A C76A F5A -115(3) . . . . ?
C68A C67A C76A F6A 4(4) . . . . ?
C70A C69A C64A C63A -6(3) . . . . ?
C70A C69A C64A C65A 175(3) . . . . ?
C70A C69A C68A C67A -175(3) . . . . ?
C70A C71A C72A O2A -7(6) . . . . ?
C70A C71A C72A C60A 174(4) . . . . ?
C71A C62A C63A C64A -9(5) . . . . ?
C72 C60 C61 C62 2(5) . . . . ?
C72 C60 C61 C73 178(5) . . . . ?
C72A C60A C61A C62A 4(5) . . . . ?
C72A C60A C61A C73A -170(6) . . . . ?
C73 C61 C62 C63 4(5) . . . . ?
C73 C61 C62 C71 -175(4) . . . . ?
C73A C61A C62A C63A -9(9) . . . . ?
C73A C61A C62A C71A 169(7) . . . . ?
C74 C73 C75 N8 -30(27) . . . . ?
C75A C73A C74A N7A 39(31) . . . . ?
C76 C66 C67 C68 179(4) . . . . ?
C76A C67A C68A C69A -174(3) . . . . ?
C77 C14 C15 S5 0(2) . . . . ?
C77 C14 C15 C12 179.7(11) . . . . ?
C77 C78 C79 C80 74(3) . . . . ?
C78 C79 C80 C81 179.6(19) . . . . ?
C79 C80 C81 C82 -109(4) . . . . ?
C80 C81 C82 C83 179(3) . . . . ?
C81 C82 C83 C84 -169(4) . . . . ?
C82 C83 C84 C85 -90(4) . . . . ?
C83 C84 C85 C86 -144(4) . . . . ?
C84 C85 C86 C87 -143(4) . . . . ?
C88 N4 C10 C9 -34(3) . . . . ?
C88 N4 C10 C17 150.5(14) . . . . ?
C88 N4 C11 C12 25(2) . . . . ?
C88 N4 C11 C16 -152.9(13) . . . . ?
C88 C89 C90 C91 -86.3(18) . . . . ?
C88 C89 C96 C97 -80(2) . . . . ?
C89 C90 C91 C92 -179.0(16) . . . . ?
C89 C96 C97 C98 -173.2(19) . . . . ?
C90 C89 C96 C97 151.6(19) . . . . ?
C90 C91 C92 C93 -62(3) . . . . ?
C91 C92 C93 C94 -170(2) . . . . ?
C92 C93 C94 C95 -93(3) . . . . ?
C96 C89 C90 C91 45(2) . . . . ?
C96 C97 C98 C99 -179(2) . . . . ?

loop_
_exptl_oxdiff_crystal_face_indexfrac_h
_exptl_oxdiff_crystal_face_indexfrac_k
_exptl_oxdiff_crystal_face_indexfrac_l
_exptl_oxdiff_crystal_face_x
_exptl_oxdiff_crystal_face_y
_exptl_oxdiff_crystal_face_z
-0.0022 0.9999 -0.0005 0.0810 0.0501 -0.0171
0.0022 -0.9999 0.0005 -0.0810 -0.0501 0.0171
-0.9988 -0.0001 0.0001 0.0375 -0.0896 -0.0021
0.9988 0.0001 -0.0001 -0.0375 0.0896 0.0021
-0.0015 0.0010 -1.0026 -0.0105 -0.0195 0.0930
0.0015 -0.0010 1.0026 0.0105 0.0195 -0.0930
